data_7715514
loop_
_publ_author_name
'Mihara, Nozomi'
'Iitsuka, Soyoka'
'Shiga, Takuya'
'Nihei, Masayuki'

_publ_section_title
;
 Reversible structural change of [Co<sub>2</sub>Fe<sub>2</sub>] complexes
 between diamagnetic hydrogen-bonded 1D chains and paramagnetic complexes
 within a layered structure of amphiphilic anions.
;
_journal_issue 16
_journal_name_full 'Dalton transactions (Cambridge, England : 2003)'
_journal_page_first 7190
_journal_page_last 7196
_journal_paper_doi 10.1039/d4dt00482e
_journal_volume 53
_journal_year 2024
_chemical_formula_moiety 'C108 H140 B2 Co2 Fe2 N26, 2(C18 H22 B Fe N9), 4(C3 H7 N O),H1'
_chemical_formula_sum 'C156 H248 B4 Co2 Fe4 N48 O22'
_chemical_formula_weight 3532.51
_space_group_crystal_system triclinic
_space_group_IT_number 2
_space_group_name_Hall '-P 1'
_space_group_name_H-M_alt 'P -1'
_atom_sites_solution_hydrogens mixed
_audit_creation_date 2024-02-16
_audit_creation_method
;
Olex2 1.5
(compiled 2023.08.24 svn.re1ec1418 for OlexSys, GUI svn.r6817)
;
_audit_update_record
;
2024-02-16 deposited with the CCDC.	2024-03-22 downloaded from the CCDC.
;
_cell_angle_alpha 95.341(4)
_cell_angle_beta 92.874(3)
_cell_angle_gamma 94.153(4)
_cell_formula_units_Z 1
_cell_length_a 12.484(3)
_cell_length_b 16.445(4)
_cell_length_c 22.402(5)
_cell_measurement_reflns_used 8033
_cell_measurement_temperature 120(2)
_cell_measurement_theta_max 27.51
_cell_measurement_theta_min 2.24
_cell_volume 4559.6(19)
_computing_molecular_graphics 'Olex2 1.5 (Dolomanov et al., 2009)'
_computing_publication_material 'Olex2 1.5 (Dolomanov et al., 2009)'
_computing_structure_refinement 'SHELXL-2014/7 (Sheldrick, 2014)'
_diffrn_ambient_temperature 120(2)
_diffrn_detector_area_resol_mean 8.366
_diffrn_measured_fraction_theta_full 0.977
_diffrn_measured_fraction_theta_max 0.956
_diffrn_measurement_device_type 'Bruker APEX-II CCD'
_diffrn_measurement_method '\f and \w scans'
_diffrn_radiation_type MoK\a
_diffrn_radiation_wavelength 0.71073
_diffrn_reflns_av_R_equivalents 0.0328
_diffrn_reflns_av_unetI/netI 0.0779
_diffrn_reflns_Laue_measured_fraction_full 0.977
_diffrn_reflns_Laue_measured_fraction_max 0.956
_diffrn_reflns_limit_h_max 16
_diffrn_reflns_limit_h_min -16
_diffrn_reflns_limit_k_max 14
_diffrn_reflns_limit_k_min -21
_diffrn_reflns_limit_l_max 27
_diffrn_reflns_limit_l_min -29
_diffrn_reflns_number 27629
_diffrn_reflns_point_group_measured_fraction_full 0.977
_diffrn_reflns_point_group_measured_fraction_max 0.956
_diffrn_reflns_theta_full 25.242
_diffrn_reflns_theta_max 27.499
_diffrn_reflns_theta_min 1.473
_diffrn_source 'fine-focus sealed tube'
_exptl_absorpt_coefficient_mu 0.562
_exptl_absorpt_correction_T_max 0.7456
_exptl_absorpt_correction_T_min 0.5984
_exptl_absorpt_correction_type empirical
_exptl_absorpt_process_details SADABS
_exptl_crystal_colour green
_exptl_crystal_colour_primary green
_exptl_crystal_density_diffrn 1.286
_exptl_crystal_density_meas ?
_exptl_crystal_description plate
_exptl_crystal_F_000 1874
_exptl_crystal_size_max 0.3
_exptl_crystal_size_mid 0.2
_exptl_crystal_size_min 0.01
_refine_diff_density_max 0.978
_refine_diff_density_min -0.826
_refine_diff_density_rms 0.078
_refine_ls_extinction_method none
_refine_ls_goodness_of_fit_ref 1.008
_refine_ls_hydrogen_treatment mixed
_refine_ls_matrix_type full
_refine_ls_number_parameters 1267
_refine_ls_number_reflns 20042
_refine_ls_number_restraints 183
_refine_ls_restrained_S_all 1.018
_refine_ls_R_factor_all 0.0874
_refine_ls_R_factor_gt 0.0537
_refine_ls_shift/su_max 0.002
_refine_ls_shift/su_mean 0.000
_refine_ls_structure_factor_coef Fsqd
_refine_ls_weighting_details 'w=1/[\s^2^(Fo^2^)+(0.0512P)^2^+5.7470P] where P=(Fo^2^+2Fc^2^)/3'
_refine_ls_weighting_scheme calc
_refine_ls_wR_factor_gt 0.1189
_refine_ls_wR_factor_ref 0.1361
_reflns_Friedel_coverage 0.000
_reflns_number_gt 14149
_reflns_number_total 20042
_reflns_threshold_expression 'I > 2\s(I)'
_cod_data_source_file d4dt00482e2.cif
_cod_data_source_block 1T2
_cod_depositor_comments
;
The following automatic conversions were performed:

data item '_exptl_crystal_density_meas' value 'not measured' was
changed to '?' -- the value is perceived as not measured.

Automatic conversion script
Id: cif_fix_values 8170 2020-07-09 18:12:32Z antanas 

 Adding full bibliography for 7715513--7715515.cif.
;
_cod_original_cell_volume 4559.6(17)
_cod_database_code 7715514
_shelx_shelxl_version_number 2014/7
_shelx_space_group_comment
;
The symmetry employed for this shelxl refinement is uniquely defined
by the following loop, which should always be used as a source of
symmetry information in preference to the above space-group names.
They are only intended as comments.
;
_shelx_estimated_absorpt_t_max 0.994
_shelx_estimated_absorpt_t_min 0.850
_olex2_refinement_description
;
1. Restrained distances
 H79-O3
 0.84 with sigma of 0.02
 H3-O3
 0.84 with sigma of 0.02
 H4-O4
 0.84 with sigma of 0.02
 H89-O4
 0.84 with sigma of 0.02
 H81-O5
 0.84 with sigma of 0.02
 H84-O5
 0.84 with sigma of 0.02
 H6-O6
 0.84 with sigma of 0.02
 H85-O6
 0.84 with sigma of 0.02
 H83-O7A
 0.84 with sigma of 0.02
 H88-O7A
 0.84 with sigma of 0.02
 H105-O7B
 0.84 with sigma of 0.02
 H102-O7B
 0.84 with sigma of 0.02
 O8A-H82
 0.84 with sigma of 0.02
 O8A-H80
 0.84 with sigma of 0.02
 H87-O9B
 0.84 with sigma of 0.02
 H86-O9B
 0.84 with sigma of 0.02
 H97-O12A
 0.84 with sigma of 0.02
 H95-O12A
 0.84 with sigma of 0.02
 H14-O14B
 0.84 with sigma of 0.02
 H100-O14B
 0.84 with sigma of 0.02
 H101-O11
 0.84 with sigma of 0.02
 H94-O11
 0.84 with sigma of 0.02
 H103-O9A
 0.84 with sigma of 0.02
 H104-O9A
 0.84 with sigma of 0.02
 H114-O15A
 0.84 with sigma of 0.02
 H115-O15A
 0.84 with sigma of 0.02
 H79-H3
 1.33 with sigma of 0.04
 H89-H4
 1.33 with sigma of 0.04
 H81-H84
 1.33 with sigma of 0.04
 H6-H85
 1.33 with sigma of 0.04
 H83-H88
 1.33 with sigma of 0.04
 H105-H102
 1.33 with sigma of 0.04
 H82-H80
 1.33 with sigma of 0.04
 H87-H86
 1.33 with sigma of 0.04
 H97-H95
 1.33 with sigma of 0.04
 H14-H100
 1.33 with sigma of 0.04
 H101-H94
 1.33 with sigma of 0.04
 H103-H104
 1.33 with sigma of 0.04
 H114-H115
 1.33 with sigma of 0.04
2. Uiso/Uaniso restraints and constraints
C42 \\sim C44 \\sim C43 \\sim C45: within 1.7A with sigma of 0.004 and sigma
for terminal atoms of 0.008 within 1.7A
C51 \\sim C53 \\sim C52 \\sim C54: within 1.7A with sigma of 0.004 and sigma
for terminal atoms of 0.008 within 1.7A
C26B \\sim C24 \\sim C27B \\sim C25B: within 1.7A with sigma of 0.004 and sigma
for terminal atoms of 0.008 within 1.7A
C24 \\sim C27A \\sim C26A \\sim C25A: within 1.7A with sigma of 0.004 and sigma
for terminal atoms of 0.008 within 1.7A
3. Rigid body (RIGU) restrains
 C42, C44, C43, C45
 with sigma for 1-2 distances of 0.002 and sigma for 1-3 distances of 0.002
 C51, C53, C52, C54
 with sigma for 1-2 distances of 0.002 and sigma for 1-3 distances of 0.002
 C26B, C24, C27B, C25B
 with sigma for 1-2 distances of 0.002 and sigma for 1-3 distances of 0.002
 C24, C27A, C26A, C25A
 with sigma for 1-2 distances of 0.002 and sigma for 1-3 distances of 0.002
4. Others
 Sof(O2B)=Sof(C74B)=Sof(H106)=Sof(C76B)=Sof(H107)=Sof(H108)=Sof(H109)=Sof(O7B)=
 Sof(H105)=Sof(H102)=Sof(O7A)=Sof(H88)=Sof(H83)=Sof(O9B)=Sof(H87)=Sof(H86)=
 Sof(O14B)=Sof(H14)=Sof(H100)=1-FVAR(1)
 Sof(O2A)=Sof(C76A)=Sof(H110)=Sof(C74A)=Sof(H111)=Sof(H112)=Sof(H113)=Sof(O8A)=
 Sof(H80)=Sof(H82)=Sof(O9A)=Sof(H103)=Sof(H104)=Sof(O12A)=Sof(H97)=Sof(H95)=
 Sof(O15A)=Sof(H114)=Sof(H115)=FVAR(1)
 Sof(C25B)=Sof(H116)=Sof(H117)=Sof(H118)=Sof(C26B)=Sof(H119)=Sof(H120)=
 Sof(H121)=Sof(C27B)=Sof(H122)=Sof(H123)=Sof(H124)=1-FVAR(2)
 Sof(C25A)=Sof(H25)=Sof(H25A)=Sof(H25B)=Sof(C26A)=Sof(H26)=Sof(H26A)=Sof(H26B)=
 Sof(C27A)=Sof(H27)=Sof(H27A)=Sof(H27B)=FVAR(2)
5.a Fixed occupancy and ADP/Uiso:
 H79(H3), H4(H89), H81(H84), H6(H85), H105(H102), H88(H83), H80(H82),
 H103(H104), H87(H86), H101(H94), H97(H95), H14(H100), H114(H115)
5.b Ternary CH refined with riding coordinates:
 B1(H1), B2(H2)
5.c Aromatic/amide H refined with riding coordinates:
 C5(H5), C10(H10), C15(H15), C19(H19), C20(H20), C22(H22), C28(H28), C29(H29),
 C31(H31), C37(H37), C38(H38), C40(H40), C47(H47), C49(H49), C50(H50), C59(H59),
  C64(H64), C69(H69), C74B(H106), C76A(H110), C77(H77)
5.d Idealised Me refined as rotating group:
 C7(H7,H7A,H7B), C8(H8,H8A,H8B), C12(H12,H12A,H12B), C13(H13,H13A,H13B),
 C17(H17,H17A,H17B), C18(H18,H18A,H18B), C25A(H25,H25A,H25B), C26A(H26,H26A,
 H26B), C27A(H27,H27A,H27B), C25B(H116,H117,H118), C26B(H119,H120,H121),
 C27B(H122,H123,H124), C34(H34,H34A,H34B), C35(H35,H35A,H35B), C36(H36,H36A,
 H36B), C43(H43,H43A,H43B), C44(H44,H44A,H44B), C45(H45,H45A,H45B), C52(H52,
 H52A,H52B), C53(H53,H53A,H53B), C54(H54,H54A,H54B), C61(H61,H61A,H61B),
 C62(H62,H62A,H62B), C66(H66,H66A,H66B), C67(H67,H67A,H67B), C71(H71,H71A,H71B),
  C72(H72,H72A,H72B), C73(H73,H73A,H73B), C76B(H107,H108,H109), C75(H75,H75A,
 H75B), C74A(H111,H112,H113), C78(H78,H78A,H78B)
;
_olex2_submission_special_instructions 'No special instructions were received'

loop_
_space_group_symop_operation_xyz
'x, y, z'
'-x, -y, -z'

loop_
_atom_site_label
_atom_site_type_symbol
_atom_site_fract_x
_atom_site_fract_y
_atom_site_fract_z
_atom_site_U_iso_or_equiv
_atom_site_adp_type
_atom_site_occupancy
_atom_site_site_symmetry_order
_atom_site_calc_flag
_atom_site_refinement_flags_posn
_atom_site_refinement_flags_adp
_atom_site_refinement_flags_occupancy
_atom_site_disorder_assembly
_atom_site_disorder_group
Fe1 Fe 0.18353(3) 0.69162(2) 1.01453(2) 0.01175(9) Uani 1 1 d . . . . .
C1 C 0.0873(2) 0.62789(17) 0.95837(12) 0.0134(6) Uani 1 1 d . . . . .
N1 N 0.03005(19) 0.58341(14) 0.92597(10) 0.0136(5) Uani 1 1 d . . . . .
Co1 Co -0.06067(3) 0.52723(2) 0.86247(2) 0.01168(9) Uani 1 1 d . . . . .
N2 N -0.10383(19) 0.43792(14) 0.90647(10) 0.0143(5) Uani 1 1 d . . . . .
C2 C -0.1323(2) 0.38270(17) 0.93179(12) 0.0135(6) Uani 1 1 d . . . . .
C3 C 0.2910(2) 0.61777(17) 0.99948(12) 0.0157(6) Uani 1 1 d . . . . .
N3 N 0.3565(2) 0.57149(16) 0.99373(12) 0.0236(6) Uani 1 1 d . . . . .
N4 N 0.07676(19) 0.77748(14) 1.03590(10) 0.0139(5) Uani 1 1 d . . . . .
N5 N 0.11380(19) 0.85915(14) 1.04093(10) 0.0150(5) Uani 1 1 d . . . . .
C4 C 0.0369(3) 0.90604(18) 1.06245(13) 0.0203(6) Uani 1 1 d . . . . .
C5 C -0.0516(3) 0.85436(18) 1.07089(13) 0.0212(7) Uani 1 1 d . . . . .
H5 H -0.1183 0.8696 1.0853 0.025 Uiso 1 1 calc R U . . .
C6 C -0.0236(2) 0.77487(18) 1.05399(12) 0.0164(6) Uani 1 1 d . . . . .
C7 C 0.0555(3) 0.99749(18) 1.07459(15) 0.0259(7) Uani 1 1 d . . . . .
H7 H 0.1138 1.0111 1.1056 0.039 Uiso 1 1 calc R U . . .
H7A H -0.0104 1.0201 1.0884 0.039 Uiso 1 1 calc R U . . .
H7B H 0.0752 1.0209 1.0376 0.039 Uiso 1 1 calc R U . . .
B1 B 0.2291(3) 0.8823(2) 1.02451(15) 0.0172(7) Uani 1 1 d . . . . .
H1 H 0.2442 0.9431 1.0279 0.021 Uiso 1 1 calc R U . . .
C8 C -0.0891(2) 0.69602(19) 1.05724(14) 0.0223(7) Uani 1 1 d . . . . .
H8 H -0.0784 0.6584 1.0219 0.033 Uiso 1 1 calc R U . . .
H8A H -0.1653 0.7063 1.0584 0.033 Uiso 1 1 calc R U . . .
H8B H -0.0665 0.6716 1.0936 0.033 Uiso 1 1 calc R U . . .
N6 N 0.28804(19) 0.76141(14) 1.07499(10) 0.0151(5) Uani 1 1 d . . . . .
N7 N 0.3052(2) 0.84349(14) 1.06825(10) 0.0168(5) Uani 1 1 d . . . . .
C9 C 0.3809(2) 0.87888(19) 1.10974(13) 0.0217(7) Uani 1 1 d . . . . .
C10 C 0.4128(3) 0.81915(19) 1.14398(13) 0.0223(7) Uani 1 1 d . . . . .
H10 H 0.4651 0.8257 1.1767 0.027 Uiso 1 1 calc R U . . .
C11 C 0.3533(2) 0.74676(19) 1.12132(13) 0.0186(6) Uani 1 1 d . . . . .
C12 C 0.4172(3) 0.9678(2) 1.11368(16) 0.0317(8) Uani 1 1 d . . . . .
H12 H 0.4379 0.9823 1.0741 0.047 Uiso 1 1 calc R U . . .
H12A H 0.4792 0.9793 1.1426 0.047 Uiso 1 1 calc R U . . .
H12B H 0.3584 1.0003 1.1269 0.047 Uiso 1 1 calc R U . . .
C13 C 0.3544(3) 0.6651(2) 1.14509(14) 0.0250(7) Uani 1 1 d . . . . .
H13 H 0.2912 0.6559 1.1685 0.038 Uiso 1 1 calc R U . . .
H13A H 0.4199 0.6634 1.1708 0.038 Uiso 1 1 calc R U . . .
H13B H 0.3530 0.6222 1.1115 0.038 Uiso 1 1 calc R U . . .
N8 N 0.23758(19) 0.76160(14) 0.94953(10) 0.0145(5) Uani 1 1 d . . . . .
N9 N 0.24288(19) 0.84513(14) 0.96039(10) 0.0156(5) Uani 1 1 d . . . . .
C14 C 0.2669(2) 0.88123(18) 0.91029(13) 0.0197(6) Uani 1 1 d . . . . .
C15 C 0.2783(2) 0.81877(18) 0.86578(13) 0.0189(6) Uani 1 1 d . . . . .
H15 H 0.2949 0.8246 0.8254 0.023 Uiso 1 1 calc R U . . .
C16 C 0.2607(2) 0.74553(18) 0.89198(12) 0.0161(6) Uani 1 1 d . . . . .
C17 C 0.2782(3) 0.97173(19) 0.90808(15) 0.0284(8) Uani 1 1 d . . . . .
H17 H 0.2175 0.9962 0.9270 0.043 Uiso 1 1 calc R U . . .
H17A H 0.2789 0.9842 0.8662 0.043 Uiso 1 1 calc R U . . .
H17B H 0.3457 0.9943 0.9296 0.043 Uiso 1 1 calc R U . . .
C18 C 0.2721(3) 0.66175(18) 0.86298(13) 0.0202(6) Uani 1 1 d . . . . .
H18 H 0.3312 0.6375 0.8837 0.030 Uiso 1 1 calc R U . . .
H18A H 0.2876 0.6648 0.8208 0.030 Uiso 1 1 calc R U . . .
H18B H 0.2050 0.6277 0.8654 0.030 Uiso 1 1 calc R U . . .
N10 N -0.17310(19) 0.59358(14) 0.89027(10) 0.0127(5) Uani 1 1 d . . . . .
C19 C -0.2458(2) 0.57368(17) 0.93001(12) 0.0157(6) Uani 1 1 d . . . . .
H19 H -0.2506 0.5197 0.9421 0.019 Uiso 1 1 calc R U . . .
C20 C -0.3133(2) 0.62942(18) 0.95355(13) 0.0182(6) Uani 1 1 d . . . . .
H20 H -0.3654 0.6129 0.9804 0.022 Uiso 1 1 calc R U . . .
C21 C -0.3060(2) 0.70986(17) 0.93839(12) 0.0148(6) Uani 1 1 d . . . . .
C22 C -0.2317(2) 0.72843(17) 0.89611(12) 0.0153(6) Uani 1 1 d . . . . .
H22 H -0.2252 0.7820 0.8834 0.018 Uiso 1 1 calc R U . . .
C23 C -0.1676(2) 0.66985(17) 0.87263(12) 0.0142(6) Uani 1 1 d . . . . .
C24 C -0.3770(2) 0.77347(18) 0.96629(13) 0.0200(6) Uani 1 1 d . U . . .
C25A C -0.4894(4) 0.7531(3) 0.9402(2) 0.0386(13) Uani 0.781(7) 1 d . U P A 3
H25 H -0.5362 0.7940 0.9567 0.058 Uiso 0.781(7) 1 calc R U P A 3
H25A H -0.5154 0.6987 0.9504 0.058 Uiso 0.781(7) 1 calc R U P A 3
H25B H -0.4904 0.7533 0.8964 0.058 Uiso 0.781(7) 1 calc R U P A 3
C26A C -0.3766(5) 0.7694(3) 1.0355(2) 0.0332(12) Uani 0.781(7) 1 d . U P A 3
H26 H -0.4241 0.8091 1.0529 0.050 Uiso 0.781(7) 1 calc R U P A 3
H26A H -0.3033 0.7825 1.0532 0.050 Uiso 0.781(7) 1 calc R U P A 3
H26B H -0.4023 0.7142 1.0440 0.050 Uiso 0.781(7) 1 calc R U P A 3
C27A C -0.3372(5) 0.8599(3) 0.9558(3) 0.0354(12) Uani 0.781(7) 1 d . U P A 3
H27 H -0.3450 0.8667 0.9129 0.053 Uiso 0.781(7) 1 calc R U P A 3
H27A H -0.2613 0.8699 0.9697 0.053 Uiso 0.781(7) 1 calc R U P A 3
H27B H -0.3796 0.8990 0.9782 0.053 Uiso 0.781(7) 1 calc R U P A 3
C25B C -0.4639(13) 0.7911(10) 0.9126(7) 0.027(3) Uani 0.219(7) 1 d . U P A 4
H116 H -0.4981 0.7390 0.8936 0.041 Uiso 0.219(7) 1 calc R U P A 4
H117 H -0.4266 0.8204 0.8826 0.041 Uiso 0.219(7) 1 calc R U P A 4
H118 H -0.5189 0.8246 0.9296 0.041 Uiso 0.219(7) 1 calc R U P A 4
C26B C -0.4402(16) 0.7467(10) 1.0150(8) 0.030(3) Uani 0.219(7) 1 d . U P A 4
H119 H -0.3965 0.7147 1.0403 0.044 Uiso 0.219(7) 1 calc R U P A 4
H120 H -0.5042 0.7127 0.9981 0.044 Uiso 0.219(7) 1 calc R U P A 4
H121 H -0.4621 0.7947 1.0393 0.044 Uiso 0.219(7) 1 calc R U P A 4
C27B C -0.3105(14) 0.8527(11) 0.9825(8) 0.025(3) Uani 0.219(7) 1 d . U P A 4
H122 H -0.3560 0.8940 0.9996 0.037 Uiso 0.219(7) 1 calc R U P A 4
H123 H -0.2792 0.8713 0.9464 0.037 Uiso 0.219(7) 1 calc R U P A 4
H124 H -0.2527 0.8445 1.0121 0.037 Uiso 0.219(7) 1 calc R U P A 4
N11 N -0.02682(19) 0.61845(14) 0.81633(10) 0.0141(5) Uani 1 1 d . . . . .
C28 C 0.0490(2) 0.62366(18) 0.77666(12) 0.0168(6) Uani 1 1 d . . . . .
H28 H 0.0913 0.5785 0.7688 0.020 Uiso 1 1 calc R U . . .
C29 C 0.0680(2) 0.69268(19) 0.74652(13) 0.0199(6) Uani 1 1 d . . . . .
H29 H 0.1240 0.6948 0.7194 0.024 Uiso 1 1 calc R U . . .
C30 C 0.0056(2) 0.75874(18) 0.75580(12) 0.0178(6) Uani 1 1 d . . . . .
C31 C -0.0738(2) 0.75204(18) 0.79748(12) 0.0172(6) Uani 1 1 d . . . . .
H31 H -0.1189 0.7956 0.8051 0.021 Uiso 1 1 calc R U . . .
C32 C -0.0873(2) 0.68269(17) 0.82761(12) 0.0138(6) Uani 1 1 d . . . . .
C33 C 0.0200(3) 0.83575(19) 0.72229(13) 0.0208(7) Uani 1 1 d . . . . .
C34 C -0.0812(3) 0.8399(3) 0.68158(18) 0.0414(10) Uani 1 1 d . . . . .
H34 H -0.0734 0.8884 0.6594 0.062 Uiso 1 1 calc R U . . .
H34A H -0.1439 0.8433 0.7061 0.062 Uiso 1 1 calc R U . . .
H34B H -0.0913 0.7906 0.6531 0.062 Uiso 1 1 calc R U . . .
C35 C 0.0354(3) 0.9113(2) 0.76790(16) 0.0349(9) Uani 1 1 d . . . . .
H35 H 0.0961 0.9055 0.7963 0.052 Uiso 1 1 calc R U . . .
H35A H -0.0301 0.9168 0.7898 0.052 Uiso 1 1 calc R U . . .
H35B H 0.0503 0.9602 0.7469 0.052 Uiso 1 1 calc R U . . .
C36 C 0.1168(3) 0.8331(2) 0.68357(17) 0.0348(9) Uani 1 1 d . . . . .
H36 H 0.1076 0.7846 0.6544 0.052 Uiso 1 1 calc R U . . .
H36A H 0.1823 0.8307 0.7092 0.052 Uiso 1 1 calc R U . . .
H36B H 0.1230 0.8825 0.6622 0.052 Uiso 1 1 calc R U . . .
N12 N -0.14453(19) 0.47252(14) 0.79390(10) 0.0143(5) Uani 1 1 d . . . . .
C37 C -0.2449(2) 0.48617(18) 0.77582(12) 0.0181(6) Uani 1 1 d . . . . .
H37 H -0.2807 0.5271 0.7980 0.022 Uiso 1 1 calc R U . . .
C38 C -0.2978(3) 0.4429(2) 0.72633(13) 0.0238(7) Uani 1 1 d . . . . .
H38 H -0.3688 0.4548 0.7146 0.029 Uiso 1 1 calc R U . . .
C39 C -0.2486(3) 0.3819(2) 0.69325(13) 0.0243(7) Uani 1 1 d . . . . .
C40 C -0.1440(3) 0.3683(2) 0.71255(13) 0.0239(7) Uani 1 1 d . . . . .
H40 H -0.1074 0.3270 0.6914 0.029 Uiso 1 1 calc R U . . .
C41 C -0.0932(2) 0.41422(18) 0.76197(12) 0.0173(6) Uani 1 1 d . . . . .
C42 C -0.3056(3) 0.3337(3) 0.63782(17) 0.0458(9) Uani 1 1 d . U . . .
C43 C -0.3034(4) 0.3938(3) 0.58630(19) 0.0639(12) Uani 1 1 d . U . . .
H43 H -0.3427 0.3666 0.5500 0.096 Uiso 1 1 calc R U . . .
H43A H -0.2287 0.4081 0.5774 0.096 Uiso 1 1 calc R U . . .
H43B H -0.3375 0.4437 0.5996 0.096 Uiso 1 1 calc R U . . .
C44 C -0.4194(4) 0.3110(4) 0.6483(2) 0.0731(15) Uani 1 1 d . U . . .
H44 H -0.4549 0.2817 0.6116 0.110 Uiso 1 1 calc R U . . .
H44A H -0.4559 0.3606 0.6591 0.110 Uiso 1 1 calc R U . . .
H44B H -0.4230 0.2755 0.6811 0.110 Uiso 1 1 calc R U . . .
C45 C -0.2471(4) 0.2622(3) 0.6144(2) 0.0589(12) Uani 1 1 d . U . . .
H45 H -0.2409 0.2242 0.6454 0.088 Uiso 1 1 calc R U . . .
H45A H -0.1751 0.2815 0.6038 0.088 Uiso 1 1 calc R U . . .
H45B H -0.2870 0.2340 0.5787 0.088 Uiso 1 1 calc R U . . .
N13 N 0.05038(19) 0.46202(14) 0.83231(10) 0.0148(5) Uani 1 1 d . . . . .
C46 C 0.0178(2) 0.40699(18) 0.78518(13) 0.0176(6) Uani 1 1 d . . . . .
C47 C 0.0856(3) 0.35020(18) 0.76182(13) 0.0209(6) Uani 1 1 d . . . . .
H47 H 0.0603 0.3113 0.7293 0.025 Uiso 1 1 calc R U . . .
C48 C 0.1906(2) 0.35007(18) 0.78595(13) 0.0195(6) Uani 1 1 d . . . . .
C49 C 0.2230(2) 0.40783(18) 0.83399(13) 0.0184(6) Uani 1 1 d . . . . .
H49 H 0.2945 0.4107 0.8512 0.022 Uiso 1 1 calc R U . . .
C50 C 0.1507(2) 0.46108(17) 0.85668(12) 0.0154(6) Uani 1 1 d . . . . .
H50 H 0.1729 0.4983 0.8908 0.019 Uiso 1 1 calc R U . . .
C51 C 0.2646(3) 0.2856(2) 0.76273(15) 0.0275(7) Uani 1 1 d . U . . .
C52 C 0.2474(3) 0.2643(3) 0.69535(16) 0.0428(9) Uani 1 1 d . U . . .
H52 H 0.2646 0.3132 0.6748 0.064 Uiso 1 1 calc R U . . .
H52A H 0.1722 0.2443 0.6854 0.064 Uiso 1 1 calc R U . . .
H52B H 0.2945 0.2216 0.6824 0.064 Uiso 1 1 calc R U . . .
C53 C 0.2347(4) 0.2083(2) 0.79404(19) 0.0507(10) Uani 1 1 d . U . . .
H53 H 0.2846 0.1667 0.7835 0.076 Uiso 1 1 calc R U . . .
H53A H 0.1611 0.1870 0.7809 0.076 Uiso 1 1 calc R U . . .
H53B H 0.2392 0.2222 0.8376 0.076 Uiso 1 1 calc R U . . .
C54 C 0.3816(3) 0.3132(3) 0.7793(2) 0.0542(11) Uani 1 1 d . U . . .
H54 H 0.4003 0.3647 0.7622 0.081 Uiso 1 1 calc R U . . .
H54A H 0.4272 0.2712 0.7634 0.081 Uiso 1 1 calc R U . . .
H54B H 0.3930 0.3215 0.8231 0.081 Uiso 1 1 calc R U . . .
Fe2 Fe 1.59072(3) 0.19809(3) 0.40261(2) 0.01778(10) Uani 1 1 d . . . . .
C55 C 1.5331(3) 0.2973(2) 0.43221(14) 0.0268(7) Uani 1 1 d . . . . .
N14 N 1.4990(3) 0.3579(2) 0.45031(15) 0.0428(8) Uani 1 1 d . . . . .
C56 C 1.4506(3) 0.1660(2) 0.36428(14) 0.0252(7) Uani 1 1 d . . . . .
N15 N 1.3680(2) 0.14725(19) 0.33919(13) 0.0339(7) Uani 1 1 d . . . . .
C57 C 1.6204(3) 0.2506(2) 0.33098(13) 0.0216(7) Uani 1 1 d . . . . .
N16 N 1.6362(2) 0.28430(18) 0.28918(12) 0.0311(7) Uani 1 1 d . . . . .
N17 N 1.5571(2) 0.14591(16) 0.47681(11) 0.0225(6) Uani 1 1 d . . . . .
N18 N 1.6348(2) 0.10170(15) 0.50080(11) 0.0227(6) Uani 1 1 d . . . . .
C58 C 1.6003(3) 0.0717(2) 0.55128(14) 0.0306(8) Uani 1 1 d . . . . .
C59 C 1.4992(3) 0.0966(2) 0.55969(14) 0.0364(9) Uani 1 1 d . . . . .
H59 H 1.4550 0.0843 0.5915 0.044 Uiso 1 1 calc R U . . .
C60 C 1.4736(3) 0.1431(2) 0.51296(14) 0.0306(8) Uani 1 1 d . . . . .
C61 C 1.3733(3) 0.1858(3) 0.50300(18) 0.0451(10) Uani 1 1 d . . . . .
H61 H 1.3860 0.2435 0.5187 0.068 Uiso 1 1 calc R U . . .
H61A H 1.3149 0.1598 0.5239 0.068 Uiso 1 1 calc R U . . .
H61B H 1.3534 0.1820 0.4599 0.068 Uiso 1 1 calc R U . . .
C62 C 1.6675(4) 0.0246(2) 0.58972(16) 0.0495(12) Uani 1 1 d . . . . .
H62 H 1.6846 -0.0260 0.5667 0.074 Uiso 1 1 calc R U . . .
H62A H 1.6281 0.0109 0.6247 0.074 Uiso 1 1 calc R U . . .
H62B H 1.7343 0.0575 0.6033 0.074 Uiso 1 1 calc R U . . .
N19 N 1.6461(2) 0.09218(16) 0.36939(10) 0.0197(5) Uani 1 1 d . . . . .
N20 N 1.7171(2) 0.05591(15) 0.40584(11) 0.0203(5) Uani 1 1 d . . . . .
C63 C 1.7535(3) -0.01001(19) 0.37523(15) 0.0259(7) Uani 1 1 d . . . . .
C64 C 1.7044(3) -0.0178(2) 0.31896(15) 0.0306(8) Uani 1 1 d . . . . .
H64 H 1.7138 -0.0592 0.2876 0.037 Uiso 1 1 calc R U . . .
C65 C 1.6381(3) 0.0461(2) 0.31622(14) 0.0263(7) Uani 1 1 d . . . . .
C66 C 1.5684(3) 0.0635(2) 0.26323(14) 0.0354(9) Uani 1 1 d . . . . .
H66 H 1.4936 0.0448 0.2688 0.053 Uiso 1 1 calc R U . . .
H66A H 1.5925 0.0347 0.2267 0.053 Uiso 1 1 calc R U . . .
H66B H 1.5735 0.1226 0.2596 0.053 Uiso 1 1 calc R U . . .
C67 C 1.8381(3) -0.0582(2) 0.40158(18) 0.0386(9) Uani 1 1 d . . . . .
H67 H 1.9013 -0.0214 0.4156 0.058 Uiso 1 1 calc R U . . .
H67A H 1.8584 -0.0999 0.3709 0.058 Uiso 1 1 calc R U . . .
H67B H 1.8098 -0.0850 0.4354 0.058 Uiso 1 1 calc R U . . .
N21 N 1.7372(2) 0.23623(15) 0.43950(10) 0.0177(5) Uani 1 1 d . . . . .
N22 N 1.7948(2) 0.18063(15) 0.46712(11) 0.0194(5) Uani 1 1 d . . . . .
C68 C 1.8929(3) 0.2155(2) 0.48708(14) 0.0235(7) Uani 1 1 d . . . . .
C69 C 1.8989(3) 0.2954(2) 0.47251(14) 0.0251(7) Uani 1 1 d . . . . .
H69 H 1.9584 0.3349 0.4808 0.030 Uiso 1 1 calc R U . . .
C70 C 1.8010(3) 0.30665(19) 0.44344(13) 0.0210(6) Uani 1 1 d . . . . .
C71 C 1.7695(3) 0.3843(2) 0.42011(16) 0.0289(8) Uani 1 1 d . . . . .
H71 H 1.7400 0.3726 0.3786 0.043 Uiso 1 1 calc R U . . .
H71A H 1.8328 0.4234 0.4214 0.043 Uiso 1 1 calc R U . . .
H71B H 1.7149 0.4077 0.4450 0.043 Uiso 1 1 calc R U . . .
C72 C 1.9746(3) 0.1714(2) 0.51949(17) 0.0372(9) Uani 1 1 d . . . . .
H72 H 1.9459 0.1547 0.5568 0.056 Uiso 1 1 calc R U . . .
H72A H 2.0401 0.2078 0.5290 0.056 Uiso 1 1 calc R U . . .
H72B H 1.9914 0.1228 0.4940 0.056 Uiso 1 1 calc R U . . .
B2 B 1.7415(3) 0.0945(2) 0.47030(15) 0.0227(8) Uani 1 1 d . . . . .
H2 H 1.7900 0.0608 0.4929 0.027 Uiso 1 1 calc R U . . .
O1 O -0.0229(2) 0.17240(17) 0.69206(12) 0.0476(7) Uani 1 1 d . . . . .
C73 C -0.1354(3) 0.1809(2) 0.79729(16) 0.0407(9) Uani 1 1 d . . . . .
H73 H -0.0680 0.2143 0.7944 0.061 Uiso 1 1 calc R U . . .
H73A H -0.1363 0.1598 0.8368 0.061 Uiso 1 1 calc R U . . .
H73B H -0.1963 0.2145 0.7921 0.061 Uiso 1 1 calc R U . . .
O2B O 0.9551(5) 0.5562(4) 0.6181(3) 0.0561(17) Uani 0.514(3) 1 d . . P B 2
C74B C 0.8795(13) 0.5834(8) 0.6468(6) 0.026(3) Uani 0.514(3) 1 d . . P B 2
H106 H 0.8809 0.5746 0.6881 0.031 Uiso 0.514(3) 1 calc R U P B 2
C76B C 0.710(2) 0.6461(18) 0.6624(12) 0.082(9) Uani 0.514(3) 1 d . . P B 2
H107 H 0.6962 0.7033 0.6580 0.123 Uiso 0.514(3) 1 calc R U P B 2
H108 H 0.7280 0.6398 0.7046 0.123 Uiso 0.514(3) 1 calc R U P B 2
H109 H 0.6446 0.6107 0.6488 0.123 Uiso 0.514(3) 1 calc R U P B 2
C75 C 0.7841(4) 0.6351(5) 0.5631(2) 0.107(3) Uani 1 1 d . . . . .
H75 H 0.8400 0.6080 0.5414 0.160 Uiso 1 1 calc R U . . .
H75A H 0.7909 0.6938 0.5582 0.160 Uiso 1 1 calc R U . . .
H75B H 0.7131 0.6115 0.5469 0.160 Uiso 1 1 calc R U . . .
O2A O 0.7286(6) 0.6415(5) 0.7200(3) 0.0592(19) Uani 0.486(3) 1 d . . P B 1
C76A C 0.7267(14) 0.6527(12) 0.6698(8) 0.026(3) Uani 0.486(3) 1 d . . P B 1
H110 H 0.6722 0.6851 0.6561 0.031 Uiso 0.486(3) 1 calc R U P B 1
C74A C 0.886(2) 0.5783(17) 0.6413(12) 0.094(9) Uani 0.486(3) 1 d . . P B 1
H111 H 0.8865 0.5684 0.6838 0.141 Uiso 0.486(3) 1 calc R U P B 1
H112 H 0.9530 0.6097 0.6338 0.141 Uiso 0.486(3) 1 calc R U P B 1
H113 H 0.8806 0.5258 0.6163 0.141 Uiso 0.486(3) 1 calc R U P B 1
C77 C -0.0856(3) 0.1155(2) 0.70267(16) 0.0346(8) Uani 1 1 d . . . . .
H77 H -0.0935 0.0689 0.6739 0.042 Uiso 1 1 calc R U . . .
N23 N -0.1438(2) 0.11256(17) 0.75058(12) 0.0279(6) Uani 1 1 d . . . . .
C78 C -0.2201(3) 0.0433(2) 0.75702(19) 0.0437(10) Uani 1 1 d . . . . .
H78 H -0.2180 0.0024 0.7224 0.066 Uiso 1 1 calc R U . . .
H78A H -0.2927 0.0620 0.7590 0.066 Uiso 1 1 calc R U . . .
H78B H -0.2010 0.0188 0.7940 0.066 Uiso 1 1 calc R U . . .
N24 N 0.7967(3) 0.6233(3) 0.62676(16) 0.0520(10) Uani 1 1 d . . . . .
O3 O 0.4650(2) 0.46302(15) 0.91911(10) 0.0287(5) Uani 1 1 d D . . . .
H79 H 0.515(2) 0.450(2) 0.9413(14) 0.043 Uiso 1 1 d D U . . .
H3 H 0.436(3) 0.496(2) 0.9434(14) 0.043 Uiso 1 1 d D U . . .
O4 O 0.5057(3) 0.53168(19) 0.81095(13) 0.0539(8) Uani 1 1 d D . . . .
H4 H 0.496(4) 0.520(3) 0.8456(12) 0.081 Uiso 1 1 d D U . . .
H89 H 0.526(4) 0.5791(15) 0.809(2) 0.081 Uiso 1 1 d D U . . .
O5 O 0.5681(3) 0.6937(2) 0.78579(13) 0.0518(8) Uani 1 1 d D . . . .
H81 H 0.607(3) 0.677(3) 0.7593(17) 0.078 Uiso 1 1 d D U . . .
H84 H 0.511(2) 0.701(3) 0.7662(19) 0.078 Uiso 1 1 d D U . . .
O6 O 0.6954(2) 0.84933(17) 0.79064(12) 0.0379(6) Uani 1 1 d D . . . .
H6 H 0.687(4) 0.854(3) 0.7541(9) 0.057 Uiso 1 1 d D U . . .
H85 H 0.661(3) 0.8036(17) 0.7918(18) 0.057 Uiso 1 1 d D U . . .
O7B O 1.2726(6) 0.4335(4) 0.6233(3) 0.0639(19) Uani 0.514(3) 1 d D . P B 2
H105 H 1.328(5) 0.450(7) 0.606(4) 0.096 Uiso 0.5142 1 d D U P B 2
H102 H 1.298(7) 0.440(7) 0.6598(15) 0.096 Uiso 0.5142 1 d D U P B 2
O7A O 0.8558(6) 0.6210(5) 0.4238(3) 0.0600(18) Uani 0.514(3) 1 d D . P B 2
H88 H 0.869(8) 0.601(7) 0.457(3) 0.090 Uiso 0.5142 1 d D U P B 2
H83 H 0.788(2) 0.624(7) 0.427(5) 0.090 Uiso 0.5142 1 d D U P B 2
O8A O 0.9830(6) 0.5148(4) 0.4920(4) 0.0478(18) Uani 0.486(3) 1 d D . P B 1
H80 H 1.014(8) 0.499(6) 0.461(3) 0.072 Uiso 0.4858 1 d D U P B 1
H82 H 0.964(8) 0.561(3) 0.489(4) 0.072 Uiso 0.4858 1 d D U P B 1
O9A O 1.0588(8) 0.4258(6) 0.5876(4) 0.091(3) Uani 0.486(3) 1 d D . P B 1
H103 H 1.045(13) 0.381(5) 0.603(6) 0.136 Uiso 0.4858 1 d D U P B 1
H104 H 1.097(12) 0.452(7) 0.617(4) 0.136 Uiso 0.4858 1 d D U P B 1
O9B O 1.1228(5) 0.4824(4) 0.6777(2) 0.0447(15) Uani 0.514(3) 1 d D . P B 2
H87 H 1.118(7) 0.440(4) 0.652(3) 0.067 Uiso 0.5142 1 d D U P B 2
H86 H 1.070(5) 0.508(4) 0.665(4) 0.067 Uiso 0.5142 1 d D U P B 2
O11 O 1.3182(3) 0.54291(19) 0.72876(13) 0.0528(8) Uani 1 1 d D . . . .
H101 H 1.372(3) 0.523(3) 0.713(2) 0.079 Uiso 1 1 d D U . . .
H94 H 1.256(2) 0.528(3) 0.713(2) 0.079 Uiso 1 1 d D U . . .
O12A O 1.4747(5) 0.5064(4) 0.6413(3) 0.0462(16) Uani 0.486(3) 1 d D . P B 1
H97 H 1.477(8) 0.551(3) 0.625(4) 0.069 Uiso 0.4858 1 d D U P B 1
H95 H 1.448(8) 0.516(5) 0.675(2) 0.069 Uiso 0.4858 1 d D U P B 1
O14B O 1.4281(7) 0.4730(4) 0.5445(4) 0.083(3) Uani 0.514(3) 1 d D . P B 2
H14 H 1.469(8) 0.515(4) 0.543(6) 0.124 Uiso 0.5142 1 d D U P B 2
H100 H 1.450(9) 0.437(5) 0.520(5) 0.124 Uiso 0.5142 1 d D U P B 2
O15A O 1.3647(6) 0.3878(5) 0.5588(3) 0.068(2) Uani 0.486(3) 1 d D . P B 1
H114 H 1.302(4) 0.404(7) 0.558(6) 0.102 Uiso 0.4858 1 d D U P B 1
H115 H 1.403(7) 0.427(5) 0.579(6) 0.102 Uiso 0.4858 1 d D U P B 1

loop_
_atom_site_aniso_label
_atom_site_aniso_U_11
_atom_site_aniso_U_22
_atom_site_aniso_U_33
_atom_site_aniso_U_23
_atom_site_aniso_U_13
_atom_site_aniso_U_12
Fe1 0.0123(2) 0.00982(19) 0.01313(19) 0.00163(14) -0.00078(16) 0.00155(16)
C1 0.0152(14) 0.0126(13) 0.0140(13) 0.0059(11) 0.0038(12) 0.0042(12)
N1 0.0143(12) 0.0131(12) 0.0132(11) 0.0008(9) 0.0001(10) 0.0015(10)
Co1 0.0130(2) 0.01014(18) 0.01196(17) 0.00165(13) -0.00053(15) 0.00169(15)
N2 0.0155(13) 0.0130(12) 0.0144(11) 0.0025(9) -0.0030(10) 0.0024(10)
C2 0.0115(14) 0.0150(14) 0.0135(12) -0.0019(11) -0.0026(11) 0.0054(11)
C3 0.0187(15) 0.0128(14) 0.0159(13) 0.0060(10) 0.0002(12) -0.0027(12)
N3 0.0233(15) 0.0225(14) 0.0275(14) 0.0074(11) 0.0063(12) 0.0087(12)
N4 0.0150(12) 0.0100(11) 0.0167(11) 0.0034(9) -0.0005(10) 0.0000(10)
N5 0.0163(13) 0.0100(11) 0.0191(12) 0.0022(9) 0.0008(10) 0.0038(10)
C4 0.0230(17) 0.0197(15) 0.0193(14) 0.0035(12) 0.0017(13) 0.0079(13)
C5 0.0185(16) 0.0204(16) 0.0262(15) 0.0045(12) 0.0050(13) 0.0069(13)
C6 0.0150(15) 0.0181(15) 0.0170(13) 0.0044(11) 0.0011(12) 0.0025(12)
C7 0.0277(18) 0.0175(16) 0.0336(17) 0.0010(13) 0.0060(15) 0.0081(14)
B1 0.0173(17) 0.0109(15) 0.0229(16) 0.0005(12) 0.0009(14) -0.0014(13)
C8 0.0146(15) 0.0209(16) 0.0316(17) 0.0037(13) 0.0023(13) 0.0002(13)
N6 0.0125(12) 0.0137(12) 0.0187(12) -0.0006(9) -0.0001(10) 0.0004(10)
N7 0.0159(13) 0.0141(12) 0.0194(12) -0.0013(9) -0.0001(10) 0.0000(10)
C9 0.0156(16) 0.0237(16) 0.0233(15) -0.0068(12) -0.0003(13) -0.0037(13)
C10 0.0181(16) 0.0274(17) 0.0196(14) -0.0034(12) -0.0048(13) -0.0004(14)
C11 0.0135(15) 0.0251(16) 0.0169(14) 0.0005(12) -0.0002(12) 0.0017(13)
C12 0.030(2) 0.0269(18) 0.0339(18) -0.0050(14) -0.0045(16) -0.0098(16)
C13 0.0248(18) 0.0273(17) 0.0230(15) 0.0041(13) -0.0053(14) 0.0048(14)
N8 0.0128(12) 0.0119(11) 0.0191(12) 0.0033(9) 0.0008(10) 0.0010(10)
N9 0.0147(13) 0.0121(12) 0.0200(12) 0.0020(9) 0.0000(10) 0.0010(10)
C14 0.0178(16) 0.0172(15) 0.0248(15) 0.0062(12) 0.0005(13) 0.0009(13)
C15 0.0171(15) 0.0212(15) 0.0188(14) 0.0061(12) 0.0007(12) -0.0005(13)
C16 0.0115(14) 0.0180(15) 0.0185(14) 0.0035(11) -0.0026(12) -0.0007(12)
C17 0.034(2) 0.0186(16) 0.0344(18) 0.0087(13) 0.0108(16) 0.0026(15)
C18 0.0230(17) 0.0217(16) 0.0156(13) 0.0022(11) 0.0023(13) -0.0011(13)
N10 0.0144(12) 0.0118(11) 0.0115(10) 0.0018(9) -0.0018(9) -0.0013(10)
C19 0.0188(15) 0.0137(14) 0.0153(13) 0.0039(10) 0.0033(12) 0.0005(12)
C20 0.0170(15) 0.0168(15) 0.0207(14) 0.0023(11) 0.0036(12) -0.0008(12)
C21 0.0128(14) 0.0154(14) 0.0161(13) 0.0011(11) 0.0009(11) 0.0017(12)
C22 0.0154(15) 0.0113(13) 0.0198(14) 0.0042(11) 0.0007(12) 0.0024(12)
C23 0.0128(14) 0.0174(14) 0.0127(12) 0.0033(10) -0.0014(11) 0.0027(12)
C24 0.0178(14) 0.0180(13) 0.0251(13) 0.0013(11) 0.0052(11) 0.0067(11)
C25A 0.023(2) 0.044(3) 0.047(3) -0.010(2) 0.0017(18) 0.0116(18)
C26A 0.043(3) 0.035(2) 0.0250(19) 0.0027(16) 0.0103(18) 0.020(2)
C27A 0.042(3) 0.0207(19) 0.046(3) 0.0021(19) 0.019(2) 0.0097(18)
C25B 0.026(4) 0.022(5) 0.035(4) -0.005(3) -0.001(3) 0.014(4)
C26B 0.030(5) 0.025(5) 0.035(4) 0.001(4) 0.013(4) 0.008(4)
C27B 0.021(4) 0.023(4) 0.030(5) 0.001(3) 0.002(4) 0.007(3)
N11 0.0172(13) 0.0114(11) 0.0138(11) 0.0017(9) -0.0013(10) 0.0028(10)
C28 0.0180(15) 0.0181(15) 0.0157(13) 0.0045(11) 0.0051(12) 0.0043(12)
C29 0.0196(16) 0.0231(16) 0.0184(14) 0.0030(12) 0.0073(13) 0.0049(13)
C30 0.0182(15) 0.0190(15) 0.0166(13) 0.0042(11) 0.0002(12) 0.0006(12)
C31 0.0176(15) 0.0181(15) 0.0170(13) 0.0051(11) 0.0013(12) 0.0050(12)
C32 0.0121(14) 0.0159(14) 0.0138(13) 0.0028(10) -0.0002(11) 0.0017(12)
C33 0.0234(17) 0.0193(15) 0.0218(15) 0.0086(12) 0.0054(13) 0.0039(13)
C34 0.032(2) 0.047(2) 0.049(2) 0.0319(19) -0.0043(18) -0.0008(18)
C35 0.053(2) 0.0182(17) 0.0353(19) 0.0078(14) 0.0122(18) 0.0011(16)
C36 0.039(2) 0.0270(18) 0.043(2) 0.0161(16) 0.0205(18) 0.0090(16)
N12 0.0179(13) 0.0115(11) 0.0135(11) 0.0007(9) 0.0001(10) 0.0034(10)
C37 0.0170(15) 0.0205(15) 0.0168(13) 0.0020(11) -0.0019(12) 0.0047(13)
C38 0.0227(17) 0.0285(17) 0.0195(15) 0.0020(13) -0.0073(13) 0.0034(14)
C39 0.0267(18) 0.0278(17) 0.0166(14) -0.0038(12) -0.0061(13) 0.0029(15)
C40 0.0247(18) 0.0256(17) 0.0202(15) -0.0072(12) 0.0002(13) 0.0072(14)
C41 0.0205(16) 0.0157(14) 0.0163(13) 0.0025(11) 0.0018(12) 0.0034(12)
C42 0.041(2) 0.056(2) 0.0340(17) -0.0216(15) -0.0133(16) 0.0074(17)
C43 0.070(3) 0.077(3) 0.040(2) -0.0092(19) -0.015(2) 0.009(2)
C44 0.052(2) 0.091(3) 0.064(3) -0.045(2) 0.000(2) -0.016(2)
C45 0.057(3) 0.061(2) 0.050(2) -0.0327(19) -0.010(2) 0.003(2)
N13 0.0156(13) 0.0131(12) 0.0157(11) 0.0031(9) -0.0028(10) 0.0021(10)
C46 0.0169(15) 0.0172(14) 0.0188(14) 0.0014(11) 0.0007(12) 0.0032(12)
C47 0.0229(17) 0.0170(15) 0.0221(15) -0.0042(12) -0.0007(13) 0.0056(13)
C48 0.0213(16) 0.0165(15) 0.0220(14) 0.0027(11) 0.0065(13) 0.0067(13)
C49 0.0176(15) 0.0173(15) 0.0208(14) 0.0034(11) 0.0009(13) 0.0019(12)
C50 0.0152(15) 0.0129(14) 0.0184(13) 0.0027(11) 0.0007(12) 0.0016(12)
C51 0.0274(16) 0.0261(15) 0.0304(15) -0.0019(12) 0.0045(13) 0.0156(13)
C52 0.040(2) 0.058(2) 0.0332(17) -0.0036(15) 0.0082(15) 0.0253(19)
C53 0.074(3) 0.0339(19) 0.049(2) 0.0056(16) 0.018(2) 0.0248(18)
C54 0.0302(18) 0.054(2) 0.075(3) -0.023(2) 0.0042(17) 0.0191(17)
Fe2 0.0166(2) 0.0225(2) 0.0146(2) 0.00402(16) 0.00050(17) 0.00110(18)
C55 0.0194(17) 0.0349(19) 0.0259(16) 0.0026(14) 0.0001(14) 0.0029(15)
N14 0.0304(18) 0.046(2) 0.051(2) -0.0095(16) 0.0021(15) 0.0137(16)
C56 0.0251(19) 0.0287(18) 0.0231(15) 0.0105(13) 0.0018(15) 0.0010(15)
N15 0.0265(17) 0.0395(18) 0.0363(16) 0.0150(14) -0.0060(14) -0.0013(14)
C57 0.0185(16) 0.0276(17) 0.0195(15) 0.0049(13) 0.0001(13) 0.0047(14)
N16 0.0341(17) 0.0340(16) 0.0268(14) 0.0109(12) 0.0003(13) 0.0050(14)
N17 0.0230(14) 0.0286(15) 0.0154(12) 0.0017(10) 0.0030(11) -0.0019(12)
N18 0.0333(16) 0.0173(13) 0.0159(12) 0.0026(10) -0.0030(11) -0.0054(12)
C58 0.049(2) 0.0224(17) 0.0180(15) 0.0013(12) 0.0014(16) -0.0146(16)
C59 0.053(3) 0.036(2) 0.0171(15) -0.0011(14) 0.0113(16) -0.0219(19)
C60 0.0261(19) 0.039(2) 0.0234(16) -0.0053(14) 0.0064(15) -0.0110(16)
C61 0.025(2) 0.070(3) 0.041(2) 0.002(2) 0.0148(18) 0.000(2)
C62 0.089(4) 0.034(2) 0.0280(19) 0.0162(16) 0.003(2) 0.002(2)
N19 0.0202(14) 0.0226(13) 0.0158(12) 0.0028(10) 0.0003(11) -0.0015(11)
N20 0.0231(14) 0.0177(13) 0.0203(12) 0.0034(10) 0.0000(11) 0.0014(11)
C63 0.0308(19) 0.0162(15) 0.0311(17) 0.0028(13) 0.0083(15) -0.0008(14)
C64 0.039(2) 0.0218(17) 0.0294(17) -0.0068(13) 0.0074(16) 0.0002(15)
C65 0.0303(19) 0.0276(18) 0.0194(15) 0.0001(13) 0.0029(14) -0.0070(15)
C66 0.044(2) 0.041(2) 0.0182(16) -0.0046(14) -0.0042(16) -0.0023(18)
C67 0.043(2) 0.0241(18) 0.050(2) 0.0037(16) 0.0068(19) 0.0124(17)
N21 0.0177(13) 0.0193(13) 0.0167(12) 0.0046(10) -0.0005(10) 0.0023(11)
N22 0.0212(14) 0.0190(13) 0.0180(12) 0.0041(10) -0.0026(11) 0.0022(11)
C68 0.0205(17) 0.0255(17) 0.0242(15) 0.0016(13) -0.0028(14) 0.0023(14)
C69 0.0198(17) 0.0243(17) 0.0305(17) 0.0040(13) -0.0022(14) -0.0025(14)
C70 0.0204(16) 0.0240(16) 0.0188(14) 0.0028(12) 0.0031(13) 0.0013(13)
C71 0.0284(19) 0.0220(17) 0.0368(18) 0.0090(14) -0.0016(16) -0.0010(15)
C72 0.028(2) 0.037(2) 0.046(2) 0.0074(17) -0.0146(17) 0.0050(17)
B2 0.029(2) 0.0194(17) 0.0196(16) 0.0046(13) -0.0023(15) 0.0015(16)
O1 0.0506(18) 0.0414(16) 0.0490(16) -0.0061(13) 0.0213(14) -0.0074(14)
C73 0.043(2) 0.046(2) 0.0318(19) -0.0038(17) 0.0111(18) 0.0043(19)
O2B 0.037(3) 0.073(4) 0.062(4) 0.022(3) 0.003(3) 0.014(3)
C74B 0.021(6) 0.024(5) 0.033(5) 0.010(4) -0.009(5) 0.004(4)
C76B 0.084(15) 0.095(17) 0.070(12) 0.008(10) -0.026(9) 0.050(12)
C75 0.046(3) 0.222(9) 0.066(4) 0.072(5) -0.002(3) 0.026(4)
O2A 0.059(4) 0.060(4) 0.060(4) 0.013(4) 0.004(4) 0.007(3)
C76A 0.014(4) 0.041(7) 0.024(5) 0.007(4) 0.005(5) 0.003(4)
C74A 0.060(14) 0.117(19) 0.108(17) 0.004(13) 0.030(12) 0.022(13)
C77 0.036(2) 0.034(2) 0.0337(19) -0.0033(15) 0.0033(17) 0.0063(17)
N23 0.0264(16) 0.0295(16) 0.0282(14) 0.0034(12) 0.0016(12) 0.0039(13)
C78 0.043(2) 0.040(2) 0.049(2) 0.0129(18) 0.008(2) -0.0036(19)
N24 0.040(2) 0.073(3) 0.046(2) 0.0190(19) -0.0065(18) 0.007(2)
O3 0.0294(14) 0.0327(14) 0.0245(12) -0.0011(10) 0.0001(10) 0.0121(11)
O4 0.076(2) 0.0492(18) 0.0458(17) 0.0206(15) 0.0264(17) 0.0314(18)
O5 0.0422(18) 0.061(2) 0.0523(18) 0.0207(16) -0.0127(14) -0.0025(16)
O6 0.0340(15) 0.0431(16) 0.0367(14) 0.0133(12) -0.0071(12) -0.0016(13)
O7B 0.093(5) 0.039(4) 0.060(4) 0.013(3) 0.001(4) 0.000(4)
O7A 0.060(4) 0.069(5) 0.051(4) 0.003(3) 0.002(3) 0.018(4)
O8A 0.050(5) 0.029(5) 0.062(5) 0.003(3) -0.018(4) 0.008(3)
O9A 0.082(7) 0.092(7) 0.095(7) 0.019(5) -0.015(5) -0.013(6)
O9B 0.052(4) 0.045(3) 0.041(3) 0.017(2) 0.012(3) 0.014(3)
O11 0.077(2) 0.0431(18) 0.0383(16) 0.0043(13) 0.0002(16) 0.0076(18)
O12A 0.047(4) 0.040(3) 0.052(4) 0.003(3) 0.005(3) 0.014(3)
O14B 0.099(6) 0.033(4) 0.118(6) -0.011(4) 0.057(5) 0.007(4)
O15A 0.043(4) 0.098(6) 0.057(4) -0.028(4) 0.004(4) 0.003(4)

loop_
_atom_type_symbol
_atom_type_description
_atom_type_scat_dispersion_real
_atom_type_scat_dispersion_imag
_atom_type_scat_source
C C 0.0033 0.0016 'International Tables Vol C Tables 4.2.6.8 and 6.1.1.4'
H H 0.0000 0.0000 'International Tables Vol C Tables 4.2.6.8 and 6.1.1.4'
B B 0.0013 0.0007 'International Tables Vol C Tables 4.2.6.8 and 6.1.1.4'
Co Co 0.3494 0.9721 'International Tables Vol C Tables 4.2.6.8 and 6.1.1.4'
Fe Fe 0.3463 0.8444 'International Tables Vol C Tables 4.2.6.8 and 6.1.1.4'
N N 0.0061 0.0033 'International Tables Vol C Tables 4.2.6.8 and 6.1.1.4'
O O 0.0106 0.0060 'International Tables Vol C Tables 4.2.6.8 and 6.1.1.4'

loop_
_geom_angle_atom_site_label_1
_geom_angle_atom_site_label_2
_geom_angle_atom_site_label_3
_geom_angle
_geom_angle_site_symmetry_1
_geom_angle_site_symmetry_3
_geom_angle_publ_flag
C1 Fe1 C2 83.76(12) . 2_567 ?
C1 Fe1 C3 90.45(12) . . ?
C1 Fe1 N4 94.50(11) . . ?
C1 Fe1 N6 179.55(11) . . ?
C1 Fe1 N8 91.27(10) . . ?
C2 Fe1 C3 85.38(11) 2_567 . ?
C2 Fe1 N4 95.28(10) 2_567 . ?
C2 Fe1 N6 96.68(11) 2_567 . ?
C2 Fe1 N8 173.86(10) 2_567 . ?
C3 Fe1 N4 175.05(11) . . ?
C3 Fe1 N6 89.66(11) . . ?
C3 Fe1 N8 91.08(10) . . ?
N6 Fe1 N4 85.39(9) . . ?
N6 Fe1 N8 88.30(10) . . ?
N8 Fe1 N4 88.67(9) . . ?
N1 C1 Fe1 174.7(2) . . ?
C1 N1 Co1 168.6(2) . . ?
N1 Co1 N2 95.02(10) . . ?
N1 Co1 N10 87.25(10) . . ?
N1 Co1 N11 87.47(10) . . ?
N1 Co1 N12 175.64(10) . . ?
N1 Co1 N13 93.88(10) . . ?
N2 Co1 N10 94.17(10) . . ?
N2 Co1 N11 176.20(10) . . ?
N2 Co1 N12 88.32(10) . . ?
N2 Co1 N13 87.07(10) . . ?
N10 Co1 N11 83.06(10) . . ?
N12 Co1 N10 95.32(10) . . ?
N12 Co1 N11 89.33(10) . . ?
N13 Co1 N10 178.24(9) . . ?
N13 Co1 N11 95.64(10) . . ?
N13 Co1 N12 83.47(10) . . ?
C2 N2 Co1 177.9(2) . . ?
N2 C2 Fe1 168.7(2) . 2_567 ?
N3 C3 Fe1 176.0(2) . . ?
N5 N4 Fe1 118.18(17) . . ?
C6 N4 Fe1 134.89(19) . . ?
C6 N4 N5 106.4(2) . . ?
N4 N5 B1 118.9(2) . . ?
C4 N5 N4 110.0(2) . . ?
C4 N5 B1 131.0(2) . . ?
N5 C4 C5 107.5(3) . . ?
N5 C4 C7 122.0(3) . . ?
C5 C4 C7 130.5(3) . . ?
C4 C5 H5 126.9 . . ?
C4 C5 C6 106.3(3) . . ?
C6 C5 H5 126.9 . . ?
N4 C6 C5 109.9(3) . . ?
N4 C6 C8 122.1(3) . . ?
C5 C6 C8 127.9(3) . . ?
C4 C7 H7 109.5 . . ?
C4 C7 H7A 109.5 . . ?
C4 C7 H7B 109.5 . . ?
H7 C7 H7A 109.5 . . ?
H7 C7 H7B 109.5 . . ?
H7A C7 H7B 109.5 . . ?
N5 B1 H1 110.7 . . ?
N5 B1 N7 107.1(2) . . ?
N7 B1 H1 110.7 . . ?
N9 B1 N5 108.3(2) . . ?
N9 B1 H1 110.7 . . ?
N9 B1 N7 109.2(2) . . ?
C6 C8 H8 109.5 . . ?
C6 C8 H8A 109.5 . . ?
C6 C8 H8B 109.5 . . ?
H8 C8 H8A 109.5 . . ?
H8 C8 H8B 109.5 . . ?
H8A C8 H8B 109.5 . . ?
N7 N6 Fe1 118.04(17) . . ?
C11 N6 Fe1 135.3(2) . . ?
C11 N6 N7 106.5(2) . . ?
N6 N7 B1 118.9(2) . . ?
C9 N7 B1 130.4(3) . . ?
C9 N7 N6 110.0(2) . . ?
N7 C9 C10 107.5(3) . . ?
N7 C9 C12 122.5(3) . . ?
C10 C9 C12 130.0(3) . . ?
C9 C10 H10 126.8 . . ?
C9 C10 C11 106.5(3) . . ?
C11 C10 H10 126.8 . . ?
N6 C11 C10 109.5(3) . . ?
N6 C11 C13 123.0(3) . . ?
C10 C11 C13 127.4(3) . . ?
C9 C12 H12 109.5 . . ?
C9 C12 H12A 109.5 . . ?
C9 C12 H12B 109.5 . . ?
H12 C12 H12A 109.5 . . ?
H12 C12 H12B 109.5 . . ?
H12A C12 H12B 109.5 . . ?
C11 C13 H13 109.5 . . ?
C11 C13 H13A 109.5 . . ?
C11 C13 H13B 109.5 . . ?
H13 C13 H13A 109.5 . . ?
H13 C13 H13B 109.5 . . ?
H13A C13 H13B 109.5 . . ?
N9 N8 Fe1 118.90(17) . . ?
C16 N8 Fe1 134.41(19) . . ?
C16 N8 N9 106.2(2) . . ?
N8 N9 B1 118.2(2) . . ?
C14 N9 B1 130.8(2) . . ?
C14 N9 N8 110.9(2) . . ?
N9 C14 C15 106.7(3) . . ?
N9 C14 C17 123.4(3) . . ?
C15 C14 C17 129.9(3) . . ?
C14 C15 H15 126.8 . . ?
C14 C15 C16 106.4(3) . . ?
C16 C15 H15 126.8 . . ?
N8 C16 C15 109.8(3) . . ?
N8 C16 C18 123.9(2) . . ?
C15 C16 C18 126.3(3) . . ?
C14 C17 H17 109.5 . . ?
C14 C17 H17A 109.5 . . ?
C14 C17 H17B 109.5 . . ?
H17 C17 H17A 109.5 . . ?
H17 C17 H17B 109.5 . . ?
H17A C17 H17B 109.5 . . ?
C16 C18 H18 109.5 . . ?
C16 C18 H18A 109.5 . . ?
C16 C18 H18B 109.5 . . ?
H18 C18 H18A 109.5 . . ?
H18 C18 H18B 109.5 . . ?
H18A C18 H18B 109.5 . . ?
C19 N10 Co1 125.98(19) . . ?
C19 N10 C23 118.9(2) . . ?
C23 N10 Co1 114.65(18) . . ?
N10 C19 H19 119.1 . . ?
N10 C19 C20 121.8(3) . . ?
C20 C19 H19 119.1 . . ?
C19 C20 H20 119.7 . . ?
C19 C20 C21 120.6(3) . . ?
C21 C20 H20 119.7 . . ?
C20 C21 C22 116.4(3) . . ?
C20 C21 C24 121.3(2) . . ?
C22 C21 C24 122.3(2) . . ?
C21 C22 H22 119.6 . . ?
C23 C22 C21 120.7(3) . . ?
C23 C22 H22 119.6 . . ?
N10 C23 C22 121.4(2) . . ?
N10 C23 C32 113.4(2) . . ?
C22 C23 C32 125.2(3) . . ?
C21 C24 C26A 109.9(3) . . ?
C21 C24 C25B 106.1(5) . . ?
C25A C24 C21 108.0(3) . . ?
C25A C24 C26A 108.6(3) . . ?
C25A C24 C27A 111.0(4) . . ?
C27A C24 C21 112.0(3) . . ?
C27A C24 C26A 107.2(3) . . ?
C26B C24 C21 115.0(7) . . ?
C26B C24 C25B 106.2(10) . . ?
C26B C24 C27B 113.7(10) . . ?
C27B C24 C21 109.2(7) . . ?
C27B C24 C25B 105.8(9) . . ?
C24 C25A H25 109.5 . . ?
C24 C25A H25A 109.5 . . ?
C24 C25A H25B 109.5 . . ?
H25 C25A H25A 109.5 . . ?
H25 C25A H25B 109.5 . . ?
H25A C25A H25B 109.5 . . ?
C24 C26A H26 109.5 . . ?
C24 C26A H26A 109.5 . . ?
C24 C26A H26B 109.5 . . ?
H26 C26A H26A 109.5 . . ?
H26 C26A H26B 109.5 . . ?
H26A C26A H26B 109.5 . . ?
C24 C27A H27 109.5 . . ?
C24 C27A H27A 109.5 . . ?
C24 C27A H27B 109.5 . . ?
H27 C27A H27A 109.5 . . ?
H27 C27A H27B 109.5 . . ?
H27A C27A H27B 109.5 . . ?
C24 C25B H116 109.5 . . ?
C24 C25B H117 109.5 . . ?
C24 C25B H118 109.5 . . ?
H116 C25B H117 109.5 . . ?
H116 C25B H118 109.5 . . ?
H117 C25B H118 109.5 . . ?
C24 C26B H119 109.5 . . ?
C24 C26B H120 109.5 . . ?
C24 C26B H121 109.5 . . ?
H119 C26B H120 109.5 . . ?
H119 C26B H121 109.5 . . ?
H120 C26B H121 109.5 . . ?
C24 C27B H122 109.5 . . ?
C24 C27B H123 109.5 . . ?
C24 C27B H124 109.5 . . ?
H122 C27B H123 109.5 . . ?
H122 C27B H124 109.5 . . ?
H123 C27B H124 109.5 . . ?
C28 N11 Co1 126.71(19) . . ?
C28 N11 C32 119.0(2) . . ?
C32 N11 Co1 114.26(18) . . ?
N11 C28 H28 118.9 . . ?
N11 C28 C29 122.2(3) . . ?
C29 C28 H28 118.9 . . ?
C28 C29 H29 119.8 . . ?
C28 C29 C30 120.3(3) . . ?
C30 C29 H29 119.8 . . ?
C29 C30 C31 116.7(3) . . ?
C29 C30 C33 122.9(3) . . ?
C31 C30 C33 120.4(3) . . ?
C30 C31 H31 119.7 . . ?
C32 C31 C30 120.6(3) . . ?
C32 C31 H31 119.7 . . ?
N11 C32 C23 113.9(2) . . ?
N11 C32 C31 121.1(2) . . ?
C31 C32 C23 124.9(3) . . ?
C34 C33 C30 108.2(3) . . ?
C35 C33 C30 109.2(2) . . ?
C35 C33 C34 110.2(3) . . ?
C36 C33 C30 111.5(3) . . ?
C36 C33 C34 108.7(3) . . ?
C36 C33 C35 109.1(3) . . ?
C33 C34 H34 109.5 . . ?
C33 C34 H34A 109.5 . . ?
C33 C34 H34B 109.5 . . ?
H34 C34 H34A 109.5 . . ?
H34 C34 H34B 109.5 . . ?
H34A C34 H34B 109.5 . . ?
C33 C35 H35 109.5 . . ?
C33 C35 H35A 109.5 . . ?
C33 C35 H35B 109.5 . . ?
H35 C35 H35A 109.5 . . ?
H35 C35 H35B 109.5 . . ?
H35A C35 H35B 109.5 . . ?
C33 C36 H36 109.5 . . ?
C33 C36 H36A 109.5 . . ?
C33 C36 H36B 109.5 . . ?
H36 C36 H36A 109.5 . . ?
H36 C36 H36B 109.5 . . ?
H36A C36 H36B 109.5 . . ?
C37 N12 Co1 126.90(19) . . ?
C37 N12 C41 118.9(2) . . ?
C41 N12 Co1 114.2(2) . . ?
N12 C37 H37 118.9 . . ?
N12 C37 C38 122.1(3) . . ?
C38 C37 H37 118.9 . . ?
C37 C38 H38 119.7 . . ?
C37 C38 C39 120.6(3) . . ?
C39 C38 H38 119.7 . . ?
C38 C39 C40 116.7(3) . . ?
C38 C39 C42 121.4(3) . . ?
C40 C39 C42 121.8(3) . . ?
C39 C40 H40 119.6 . . ?
C41 C40 C39 120.7(3) . . ?
C41 C40 H40 119.6 . . ?
N12 C41 C40 121.0(3) . . ?
N12 C41 C46 113.7(3) . . ?
C40 C41 C46 125.4(3) . . ?
C39 C42 C43 106.1(3) . . ?
C44 C42 C39 111.1(3) . . ?
C44 C42 C43 107.9(4) . . ?
C44 C42 C45 112.9(4) . . ?
C45 C42 C39 113.2(3) . . ?
C45 C42 C43 105.2(4) . . ?
C42 C43 H43 109.5 . . ?
C42 C43 H43A 109.5 . . ?
C42 C43 H43B 109.5 . . ?
H43 C43 H43A 109.5 . . ?
H43 C43 H43B 109.5 . . ?
H43A C43 H43B 109.5 . . ?
C42 C44 H44 109.5 . . ?
C42 C44 H44A 109.5 . . ?
C42 C44 H44B 109.5 . . ?
H44 C44 H44A 109.5 . . ?
H44 C44 H44B 109.5 . . ?
H44A C44 H44B 109.5 . . ?
C42 C45 H45 109.5 . . ?
C42 C45 H45A 109.5 . . ?
C42 C45 H45B 109.5 . . ?
H45 C45 H45A 109.5 . . ?
H45 C45 H45B 109.5 . . ?
H45A C45 H45B 109.5 . . ?
C46 N13 Co1 114.43(19) . . ?
C50 N13 Co1 126.61(19) . . ?
C50 N13 C46 118.6(2) . . ?
N13 C46 C41 113.8(2) . . ?
N13 C46 C47 121.4(3) . . ?
C47 C46 C41 124.8(3) . . ?
C46 C47 H47 119.8 . . ?
C46 C47 C48 120.3(3) . . ?
C48 C47 H47 119.8 . . ?
C47 C48 C51 121.0(3) . . ?
C49 C48 C47 117.3(3) . . ?
C49 C48 C51 121.6(3) . . ?
C48 C49 H49 120.1 . . ?
C50 C49 C48 119.8(3) . . ?
C50 C49 H49 120.1 . . ?
N13 C50 C49 122.5(3) . . ?
N13 C50 H50 118.8 . . ?
C49 C50 H50 118.8 . . ?
C48 C51 C53 106.3(3) . . ?
C52 C51 C48 111.9(3) . . ?
C52 C51 C53 108.4(3) . . ?
C54 C51 C48 111.2(3) . . ?
C54 C51 C52 110.3(3) . . ?
C54 C51 C53 108.6(3) . . ?
C51 C52 H52 109.5 . . ?
C51 C52 H52A 109.5 . . ?
C51 C52 H52B 109.5 . . ?
H52 C52 H52A 109.5 . . ?
H52 C52 H52B 109.5 . . ?
H52A C52 H52B 109.5 . . ?
C51 C53 H53 109.5 . . ?
C51 C53 H53A 109.5 . . ?
C51 C53 H53B 109.5 . . ?
H53 C53 H53A 109.5 . . ?
H53 C53 H53B 109.5 . . ?
H53A C53 H53B 109.5 . . ?
C51 C54 H54 109.5 . . ?
C51 C54 H54A 109.5 . . ?
C51 C54 H54B 109.5 . . ?
H54 C54 H54A 109.5 . . ?
H54 C54 H54B 109.5 . . ?
H54A C54 H54B 109.5 . . ?
C55 Fe2 C56 86.90(14) . . ?
C55 Fe2 C57 86.88(14) . . ?
C55 Fe2 N17 91.76(12) . . ?
C55 Fe2 N19 177.74(13) . . ?
C55 Fe2 N21 91.85(12) . . ?
C56 Fe2 C57 85.94(13) . . ?
C56 Fe2 N17 93.36(12) . . ?
C56 Fe2 N19 90.86(13) . . ?
C56 Fe2 N21 176.90(12) . . ?
C57 Fe2 N17 178.50(12) . . ?
C57 Fe2 N19 92.68(12) . . ?
C57 Fe2 N21 91.16(12) . . ?
N17 Fe2 N19 88.65(10) . . ?
N17 Fe2 N21 89.51(10) . . ?
N21 Fe2 N19 90.38(10) . . ?
N14 C55 Fe2 179.4(3) . . ?
N15 C56 Fe2 177.4(3) . . ?
N16 C57 Fe2 177.5(3) . . ?
N18 N17 Fe2 116.88(19) . . ?
C60 N17 Fe2 135.9(2) . . ?
C60 N17 N18 107.2(3) . . ?
N17 N18 B2 119.8(2) . . ?
C58 N18 N17 109.5(3) . . ?
C58 N18 B2 130.7(3) . . ?
N18 C58 C59 107.7(3) . . ?
N18 C58 C62 123.1(4) . . ?
C59 C58 C62 129.2(3) . . ?
C58 C59 H59 126.4 . . ?
C58 C59 C60 107.1(3) . . ?
C60 C59 H59 126.4 . . ?
N17 C60 C59 108.5(3) . . ?
N17 C60 C61 123.8(3) . . ?
C59 C60 C61 127.7(3) . . ?
C60 C61 H61 109.5 . . ?
C60 C61 H61A 109.5 . . ?
C60 C61 H61B 109.5 . . ?
H61 C61 H61A 109.5 . . ?
H61 C61 H61B 109.5 . . ?
H61A C61 H61B 109.5 . . ?
C58 C62 H62 109.5 . . ?
C58 C62 H62A 109.5 . . ?
C58 C62 H62B 109.5 . . ?
H62 C62 H62A 109.5 . . ?
H62 C62 H62B 109.5 . . ?
H62A C62 H62B 109.5 . . ?
N20 N19 Fe2 117.50(18) . . ?
C65 N19 Fe2 136.2(2) . . ?
C65 N19 N20 106.1(3) . . ?
N19 N20 B2 118.2(2) . . ?
C63 N20 N19 110.0(2) . . ?
C63 N20 B2 131.8(3) . . ?
N20 C63 C64 107.5(3) . . ?
N20 C63 C67 122.2(3) . . ?
C64 C63 C67 130.2(3) . . ?
C63 C64 H64 126.4 . . ?
C63 C64 C65 107.1(3) . . ?
C65 C64 H64 126.4 . . ?
N19 C65 C64 109.3(3) . . ?
N19 C65 C66 124.0(3) . . ?
C64 C65 C66 126.7(3) . . ?
C65 C66 H66 109.5 . . ?
C65 C66 H66A 109.5 . . ?
C65 C66 H66B 109.5 . . ?
H66 C66 H66A 109.5 . . ?
H66 C66 H66B 109.5 . . ?
H66A C66 H66B 109.5 . . ?
C63 C67 H67 109.5 . . ?
C63 C67 H67A 109.5 . . ?
C63 C67 H67B 109.5 . . ?
H67 C67 H67A 109.5 . . ?
H67 C67 H67B 109.5 . . ?
H67A C67 H67B 109.5 . . ?
N22 N21 Fe2 117.92(19) . . ?
C70 N21 Fe2 135.6(2) . . ?
C70 N21 N22 106.5(2) . . ?
N21 N22 B2 118.2(3) . . ?
C68 N22 N21 110.0(2) . . ?
C68 N22 B2 131.8(3) . . ?
N22 C68 C69 107.5(3) . . ?
N22 C68 C72 123.2(3) . . ?
C69 C68 C72 129.2(3) . . ?
C68 C69 H69 126.7 . . ?
C68 C69 C70 106.6(3) . . ?
C70 C69 H69 126.7 . . ?
N21 C70 C69 109.4(3) . . ?
N21 C70 C71 124.6(3) . . ?
C69 C70 C71 125.9(3) . . ?
C70 C71 H71 109.5 . . ?
C70 C71 H71A 109.5 . . ?
C70 C71 H71B 109.5 . . ?
H71 C71 H71A 109.5 . . ?
H71 C71 H71B 109.5 . . ?
H71A C71 H71B 109.5 . . ?
C68 C72 H72 109.5 . . ?
C68 C72 H72A 109.5 . . ?
C68 C72 H72B 109.5 . . ?
H72 C72 H72A 109.5 . . ?
H72 C72 H72B 109.5 . . ?
H72A C72 H72B 109.5 . . ?
N18 B2 H2 110.7 . . ?
N20 B2 N18 108.5(3) . . ?
N20 B2 H2 110.7 . . ?
N22 B2 N18 108.7(3) . . ?
N22 B2 N20 107.5(2) . . ?
N22 B2 H2 110.7 . . ?
H73 C73 H73A 109.5 . . ?
H73 C73 H73B 109.5 . . ?
H73A C73 H73B 109.5 . . ?
N23 C73 H73 109.5 . . ?
N23 C73 H73A 109.5 . . ?
N23 C73 H73B 109.5 . . ?
O2B C74B H106 115.7 . . ?
O2B C74B N24 128.5(11) . . ?
N24 C74B H106 115.7 . . ?
H107 C76B H108 109.5 . . ?
H107 C76B H109 109.5 . . ?
H108 C76B H109 109.5 . . ?
N24 C76B H107 109.5 . . ?
N24 C76B H108 109.5 . . ?
N24 C76B H109 109.5 . . ?
H75 C75 H75A 109.5 . . ?
H75 C75 H75B 109.5 . . ?
H75A C75 H75B 109.5 . . ?
N24 C75 H75 109.5 . . ?
N24 C75 H75A 109.5 . . ?
N24 C75 H75B 109.5 . . ?
O2A C76A H110 116.6 . . ?
O2A C76A N24 126.8(17) . . ?
N24 C76A H110 116.6 . . ?
H111 C74A H112 109.5 . . ?
H111 C74A H113 109.5 . . ?
H112 C74A H113 109.5 . . ?
N24 C74A H111 109.5 . . ?
N24 C74A H112 109.5 . . ?
N24 C74A H113 109.5 . . ?
O1 C77 H77 116.9 . . ?
O1 C77 N23 126.2(3) . . ?
N23 C77 H77 116.9 . . ?
C77 N23 C73 120.4(3) . . ?
C77 N23 C78 121.5(3) . . ?
C78 N23 C73 118.1(3) . . ?
N23 C78 H78 109.5 . . ?
N23 C78 H78A 109.5 . . ?
N23 C78 H78B 109.5 . . ?
H78 C78 H78A 109.5 . . ?
H78 C78 H78B 109.5 . . ?
H78A C78 H78B 109.5 . . ?
C74B N24 C76B 124.0(13) . . ?
C74B N24 C75 119.6(8) . . ?
C76B N24 C75 115.8(11) . . ?
C76A N24 C75 123.5(9) . . ?
C76A N24 C74A 123.0(14) . . ?
C74A N24 C75 113.5(11) . . ?
H79 O3 H3 100(3) . . ?
H4 O4 H89 113(4) . . ?
H81 O5 H84 103(4) . . ?
H6 O6 H85 99(3) . . ?
H105 O7B H102 100(5) . . ?
H88 O7A H83 98(4) . . ?
O8A O8A H80 86(7) 2_766 . ?
O8A O8A H82 150(8) 2_766 . ?
H80 O8A H82 109(5) . . ?
H103 O9A H104 100(5) . . ?
H87 O9B H86 101(4) . . ?
H101 O11 H94 118(4) . . ?
H97 O12A H95 107(5) . . ?
H14 O14B H100 107(5) . . ?
H114 O15A H115 104(5) . . ?

loop_
_geom_bond_atom_site_label_1
_geom_bond_atom_site_label_2
_geom_bond_distance
_geom_bond_site_symmetry_2
_geom_bond_publ_flag
Fe1 C1 1.883(3) . ?
Fe1 C2 1.894(3) 2_567 ?
Fe1 C3 1.895(3) . ?
Fe1 N4 2.052(2) . ?
Fe1 N6 2.042(2) . ?
Fe1 N8 2.049(2) . ?
C1 N1 1.160(4) . ?
N1 Co1 1.898(2) . ?
Co1 N2 1.904(2) . ?
Co1 N10 1.932(2) . ?
Co1 N11 1.933(2) . ?
Co1 N12 1.926(2) . ?
Co1 N13 1.924(2) . ?
N2 C2 1.158(4) . ?
C2 Fe1 1.894(3) 2_567 ?
C3 N3 1.161(4) . ?
N4 N5 1.381(3) . ?
N4 C6 1.335(4) . ?
N5 C4 1.354(4) . ?
N5 B1 1.534(4) . ?
C4 C5 1.375(4) . ?
C4 C7 1.502(4) . ?
C5 H5 0.9500 . ?
C5 C6 1.400(4) . ?
C6 C8 1.492(4) . ?
C7 H7 0.9800 . ?
C7 H7A 0.9800 . ?
C7 H7B 0.9800 . ?
B1 H1 1.0000 . ?
B1 N7 1.542(4) . ?
B1 N9 1.531(4) . ?
C8 H8 0.9800 . ?
C8 H8A 0.9800 . ?
C8 H8B 0.9800 . ?
N6 N7 1.375(3) . ?
N6 C11 1.337(4) . ?
N7 C9 1.352(4) . ?
C9 C10 1.370(4) . ?
C9 C12 1.493(4) . ?
C10 H10 0.9500 . ?
C10 C11 1.396(4) . ?
C11 C13 1.491(4) . ?
C12 H12 0.9800 . ?
C12 H12A 0.9800 . ?
C12 H12B 0.9800 . ?
C13 H13 0.9800 . ?
C13 H13A 0.9800 . ?
C13 H13B 0.9800 . ?
N8 N9 1.369(3) . ?
N8 C16 1.342(4) . ?
N9 C14 1.354(4) . ?
C14 C15 1.384(4) . ?
C14 C17 1.490(4) . ?
C15 H15 0.9500 . ?
C15 C16 1.396(4) . ?
C16 C18 1.487(4) . ?
C17 H17 0.9800 . ?
C17 H17A 0.9800 . ?
C17 H17B 0.9800 . ?
C18 H18 0.9800 . ?
C18 H18A 0.9800 . ?
C18 H18B 0.9800 . ?
N10 C19 1.347(3) . ?
N10 C23 1.348(3) . ?
C19 H19 0.9500 . ?
C19 C20 1.377(4) . ?
C20 H20 0.9500 . ?
C20 C21 1.394(4) . ?
C21 C22 1.397(4) . ?
C21 C24 1.530(4) . ?
C22 H22 0.9500 . ?
C22 C23 1.380(4) . ?
C23 C32 1.475(4) . ?
C24 C25A 1.496(6) . ?
C24 C26A 1.558(5) . ?
C24 C27A 1.515(6) . ?
C24 C25B 1.639(16) . ?
C24 C26B 1.460(15) . ?
C24 C27B 1.498(18) . ?
C25A H25 0.9800 . ?
C25A H25A 0.9800 . ?
C25A H25B 0.9800 . ?
C26A H26 0.9800 . ?
C26A H26A 0.9800 . ?
C26A H26B 0.9800 . ?
C27A H27 0.9800 . ?
C27A H27A 0.9800 . ?
C27A H27B 0.9800 . ?
C25B H116 0.9800 . ?
C25B H117 0.9800 . ?
C25B H118 0.9800 . ?
C26B H119 0.9800 . ?
C26B H120 0.9800 . ?
C26B H121 0.9800 . ?
C27B H122 0.9800 . ?
C27B H123 0.9800 . ?
C27B H124 0.9800 . ?
N11 C28 1.334(4) . ?
N11 C32 1.355(3) . ?
C28 H28 0.9500 . ?
C28 C29 1.386(4) . ?
C29 H29 0.9500 . ?
C29 C30 1.388(4) . ?
C30 C31 1.401(4) . ?
C30 C33 1.535(4) . ?
C31 H31 0.9500 . ?
C31 C32 1.383(4) . ?
C33 C34 1.530(5) . ?
C33 C35 1.528(4) . ?
C33 C36 1.524(4) . ?
C34 H34 0.9800 . ?
C34 H34A 0.9800 . ?
C34 H34B 0.9800 . ?
C35 H35 0.9800 . ?
C35 H35A 0.9800 . ?
C35 H35B 0.9800 . ?
C36 H36 0.9800 . ?
C36 H36A 0.9800 . ?
C36 H36B 0.9800 . ?
N12 C37 1.339(4) . ?
N12 C41 1.359(4) . ?
C37 H37 0.9500 . ?
C37 C38 1.372(4) . ?
C38 H38 0.9500 . ?
C38 C39 1.389(4) . ?
C39 C40 1.396(4) . ?
C39 C42 1.524(5) . ?
C40 H40 0.9500 . ?
C40 C41 1.379(4) . ?
C41 C46 1.472(4) . ?
C42 C43 1.587(7) . ?
C42 C44 1.479(6) . ?
C42 C45 1.497(6) . ?
C43 H43 0.9800 . ?
C43 H43A 0.9800 . ?
C43 H43B 0.9800 . ?
C44 H44 0.9800 . ?
C44 H44A 0.9800 . ?
C44 H44B 0.9800 . ?
C45 H45 0.9800 . ?
C45 H45A 0.9800 . ?
C45 H45B 0.9800 . ?
N13 C46 1.351(4) . ?
N13 C50 1.342(4) . ?
C46 C47 1.390(4) . ?
C47 H47 0.9500 . ?
C47 C48 1.393(4) . ?
C48 C49 1.391(4) . ?
C48 C51 1.528(4) . ?
C49 H49 0.9500 . ?
C49 C50 1.385(4) . ?
C50 H50 0.9500 . ?
C51 C52 1.518(5) . ?
C51 C53 1.539(5) . ?
C51 C54 1.515(5) . ?
C52 H52 0.9800 . ?
C52 H52A 0.9800 . ?
C52 H52B 0.9800 . ?
C53 H53 0.9800 . ?
C53 H53A 0.9800 . ?
C53 H53B 0.9800 . ?
C54 H54 0.9800 . ?
C54 H54A 0.9800 . ?
C54 H54B 0.9800 . ?
Fe2 C55 1.907(3) . ?
Fe2 C56 1.925(4) . ?
Fe2 C57 1.931(3) . ?
Fe2 N17 1.990(2) . ?
Fe2 N19 2.013(3) . ?
Fe2 N21 2.001(3) . ?
C55 N14 1.158(4) . ?
C56 N15 1.157(4) . ?
C57 N16 1.150(4) . ?
N17 N18 1.371(4) . ?
N17 C60 1.353(4) . ?
N18 C58 1.352(4) . ?
N18 B2 1.535(5) . ?
C58 C59 1.372(5) . ?
C58 C62 1.481(5) . ?
C59 H59 0.9500 . ?
C59 C60 1.391(5) . ?
C60 C61 1.495(5) . ?
C61 H61 0.9800 . ?
C61 H61A 0.9800 . ?
C61 H61B 0.9800 . ?
C62 H62 0.9800 . ?
C62 H62A 0.9800 . ?
C62 H62B 0.9800 . ?
N19 N20 1.379(3) . ?
N19 C65 1.346(4) . ?
N20 C63 1.348(4) . ?
N20 B2 1.529(4) . ?
C63 C64 1.365(5) . ?
C63 C67 1.495(5) . ?
C64 H64 0.9500 . ?
C64 C65 1.388(5) . ?
C65 C66 1.499(5) . ?
C66 H66 0.9800 . ?
C66 H66A 0.9800 . ?
C66 H66B 0.9800 . ?
C67 H67 0.9800 . ?
C67 H67A 0.9800 . ?
C67 H67B 0.9800 . ?
N21 N22 1.376(3) . ?
N21 C70 1.350(4) . ?
N22 C68 1.350(4) . ?
N22 B2 1.529(4) . ?
C68 C69 1.380(4) . ?
C68 C72 1.491(5) . ?
C69 H69 0.9500 . ?
C69 C70 1.389(4) . ?
C70 C71 1.494(4) . ?
C71 H71 0.9800 . ?
C71 H71A 0.9800 . ?
C71 H71B 0.9800 . ?
C72 H72 0.9800 . ?
C72 H72A 0.9800 . ?
C72 H72B 0.9800 . ?
B2 H2 1.0000 . ?
O1 C77 1.225(4) . ?
C73 H73 0.9800 . ?
C73 H73A 0.9800 . ?
C73 H73B 0.9800 . ?
C73 N23 1.456(4) . ?
O2B C74B 1.254(19) . ?
C74B H106 0.9500 . ?
C74B N24 1.344(15) . ?
C76B H107 0.9800 . ?
C76B H108 0.9800 . ?
C76B H109 0.9800 . ?
C76B N24 1.43(2) . ?
C75 H75 0.9800 . ?
C75 H75A 0.9800 . ?
C75 H75B 0.9800 . ?
C75 N24 1.459(6) . ?
O2A C76A 1.156(18) . ?
C76A H110 0.9500 . ?
C76A N24 1.410(17) . ?
C74A H111 0.9800 . ?
C74A H112 0.9800 . ?
C74A H113 0.9800 . ?
C74A N24 1.42(3) . ?
C77 H77 0.9500 . ?
C77 N23 1.328(4) . ?
N23 C78 1.454(5) . ?
C78 H78 0.9800 . ?
C78 H78A 0.9800 . ?
C78 H78B 0.9800 . ?
O3 H79 0.830(18) . ?
O3 H3 0.850(18) . ?
O4 H4 0.828(19) . ?
O4 H89 0.807(19) . ?
O5 H81 0.827(19) . ?
O5 H84 0.843(19) . ?
O6 H6 0.832(18) . ?
O6 H85 0.843(19) . ?
O7B H105 0.85(2) . ?
O7B H102 0.86(2) . ?
O7A H88 0.86(2) . ?
O7A H83 0.86(2) . ?
O8A O8A 0.771(10) 2_766 ?
O8A H80 0.84(2) . ?
O8A H82 0.82(2) . ?
O9A H103 0.85(2) . ?
O9A H104 0.85(2) . ?
O9B H87 0.86(2) . ?
O9B H86 0.86(2) . ?
O11 H101 0.850(19) . ?
O11 H94 0.844(19) . ?
O12A H97 0.84(2) . ?
O12A H95 0.85(2) . ?
O14B H14 0.84(2) . ?
O14B H100 0.84(2) . ?
O15A H114 0.85(2) . ?
O15A H115 0.86(2) . ?

loop_
_geom_torsion_atom_site_label_1
_geom_torsion_atom_site_label_2
_geom_torsion_atom_site_label_3
_geom_torsion_atom_site_label_4
_geom_torsion
_geom_torsion_site_symmetry_1
_geom_torsion_site_symmetry_2
_geom_torsion_site_symmetry_3
_geom_torsion_site_symmetry_4
_geom_torsion_publ_flag
Fe1 N4 N5 C4 -172.35(18) . . . . ?
Fe1 N4 N5 B1 5.8(3) . . . . ?
Fe1 N4 C6 C5 170.9(2) . . . . ?
Fe1 N4 C6 C8 -6.4(4) . . . . ?
Fe1 N6 N7 B1 12.4(3) . . . . ?
Fe1 N6 N7 C9 -176.38(18) . . . . ?
Fe1 N6 C11 C10 175.6(2) . . . . ?
Fe1 N6 C11 C13 -7.3(4) . . . . ?
Fe1 N8 N9 B1 11.6(3) . . . . ?
Fe1 N8 N9 C14 -172.18(19) . . . . ?
Fe1 N8 C16 C15 170.5(2) . . . . ?
Fe1 N8 C16 C18 -13.0(4) . . . . ?
C1 N1 Co1 N2 -174.7(11) . . . . ?
C1 N1 Co1 N10 -80.7(11) . . . . ?
C1 N1 Co1 N11 2.4(11) . . . . ?
C1 N1 Co1 N13 97.9(11) . . . . ?
Co1 N10 C19 C20 170.7(2) . . . . ?
Co1 N10 C23 C22 -170.0(2) . . . . ?
Co1 N10 C23 C32 9.4(3) . . . . ?
Co1 N11 C28 C29 -178.9(2) . . . . ?
Co1 N11 C32 C23 -0.4(3) . . . . ?
Co1 N11 C32 C31 -179.0(2) . . . . ?
Co1 N12 C37 C38 -179.4(2) . . . . ?
Co1 N12 C41 C40 178.3(2) . . . . ?
Co1 N12 C41 C46 -2.2(3) . . . . ?
Co1 N13 C46 C41 6.5(3) . . . . ?
Co1 N13 C46 C47 -174.0(2) . . . . ?
Co1 N13 C50 C49 175.5(2) . . . . ?
N4 N5 C4 C5 -0.6(3) . . . . ?
N4 N5 C4 C7 178.0(3) . . . . ?
N4 N5 B1 N7 -62.4(3) . . . . ?
N4 N5 B1 N9 55.2(3) . . . . ?
N5 N4 C6 C5 -0.2(3) . . . . ?
N5 N4 C6 C8 -177.5(3) . . . . ?
N5 C4 C5 C6 0.5(3) . . . . ?
N5 B1 N7 N6 51.6(3) . . . . ?
N5 B1 N7 C9 -117.5(3) . . . . ?
N5 B1 N9 N8 -65.9(3) . . . . ?
N5 B1 N9 C14 118.8(3) . . . . ?
C4 N5 B1 N7 115.3(3) . . . . ?
C4 N5 B1 N9 -127.1(3) . . . . ?
C4 C5 C6 N4 -0.2(3) . . . . ?
C4 C5 C6 C8 176.9(3) . . . . ?
C6 N4 N5 C4 0.5(3) . . . . ?
C6 N4 N5 B1 178.7(2) . . . . ?
C7 C4 C5 C6 -178.0(3) . . . . ?
B1 N5 C4 C5 -178.5(3) . . . . ?
B1 N5 C4 C7 0.1(5) . . . . ?
B1 N7 C9 C10 169.5(3) . . . . ?
B1 N7 C9 C12 -10.3(5) . . . . ?
B1 N9 C14 C15 175.1(3) . . . . ?
B1 N9 C14 C17 -4.4(5) . . . . ?
N6 N7 C9 C10 -0.4(3) . . . . ?
N6 N7 C9 C12 179.8(3) . . . . ?
N7 B1 N9 N8 50.4(3) . . . . ?
N7 B1 N9 C14 -124.9(3) . . . . ?
N7 N6 C11 C10 -0.5(3) . . . . ?
N7 N6 C11 C13 176.6(3) . . . . ?
N7 C9 C10 C11 0.1(3) . . . . ?
C9 C10 C11 N6 0.3(3) . . . . ?
C9 C10 C11 C13 -176.7(3) . . . . ?
C11 N6 N7 B1 -170.7(2) . . . . ?
C11 N6 N7 C9 0.5(3) . . . . ?
C12 C9 C10 C11 179.9(3) . . . . ?
N8 N9 C14 C15 -0.5(3) . . . . ?
N8 N9 C14 C17 -180.0(3) . . . . ?
N9 B1 N7 N6 -65.4(3) . . . . ?
N9 B1 N7 C9 125.4(3) . . . . ?
N9 N8 C16 C15 -1.4(3) . . . . ?
N9 N8 C16 C18 175.1(3) . . . . ?
N9 C14 C15 C16 -0.3(3) . . . . ?
C14 C15 C16 N8 1.1(3) . . . . ?
C14 C15 C16 C18 -175.3(3) . . . . ?
C16 N8 N9 B1 -175.0(2) . . . . ?
C16 N8 N9 C14 1.2(3) . . . . ?
C17 C14 C15 C16 179.1(3) . . . . ?
N10 C19 C20 C21 -2.2(4) . . . . ?
N10 C23 C32 N11 -5.8(4) . . . . ?
N10 C23 C32 C31 172.6(3) . . . . ?
C19 N10 C23 C22 2.5(4) . . . . ?
C19 N10 C23 C32 -178.1(2) . . . . ?
C19 C20 C21 C22 3.5(4) . . . . ?
C19 C20 C21 C24 -177.3(3) . . . . ?
C20 C21 C22 C23 -1.9(4) . . . . ?
C20 C21 C24 C25A -71.7(4) . . . . ?
C20 C21 C24 C26A 46.6(4) . . . . ?
C20 C21 C24 C27A 165.7(4) . . . . ?
C20 C21 C24 C25B -109.0(8) . . . . ?
C20 C21 C24 C26B 8.2(10) . . . . ?
C20 C21 C24 C27B 137.4(8) . . . . ?
C21 C22 C23 N10 -1.1(4) . . . . ?
C21 C22 C23 C32 179.6(3) . . . . ?
C22 C21 C24 C25A 107.4(4) . . . . ?
C22 C21 C24 C26A -134.2(4) . . . . ?
C22 C21 C24 C27A -15.1(5) . . . . ?
C22 C21 C24 C25B 70.2(8) . . . . ?
C22 C21 C24 C26B -172.7(10) . . . . ?
C22 C21 C24 C27B -43.4(9) . . . . ?
C22 C23 C32 N11 173.5(3) . . . . ?
C22 C23 C32 C31 -8.0(5) . . . . ?
C23 N10 C19 C20 -0.9(4) . . . . ?
C24 C21 C22 C23 178.9(3) . . . . ?
N11 C28 C29 C30 -1.7(5) . . . . ?
C28 N11 C32 C23 -179.5(3) . . . . ?
C28 N11 C32 C31 2.0(4) . . . . ?
C28 C29 C30 C31 1.4(4) . . . . ?
C28 C29 C30 C33 -177.9(3) . . . . ?
C29 C30 C31 C32 0.5(4) . . . . ?
C29 C30 C33 C34 113.7(3) . . . . ?
C29 C30 C33 C35 -126.4(3) . . . . ?
C29 C30 C33 C36 -5.8(4) . . . . ?
C30 C31 C32 C23 179.4(3) . . . . ?
C30 C31 C32 N11 -2.2(4) . . . . ?
C31 C30 C33 C34 -65.6(4) . . . . ?
C31 C30 C33 C35 54.3(4) . . . . ?
C31 C30 C33 C36 175.0(3) . . . . ?
C32 N11 C28 C29 0.0(4) . . . . ?
C33 C30 C31 C32 179.8(3) . . . . ?
N12 C37 C38 C39 0.8(5) . . . . ?
N12 C41 C46 N13 -2.8(4) . . . . ?
N12 C41 C46 C47 177.6(3) . . . . ?
C37 N12 C41 C40 -1.5(4) . . . . ?
C37 N12 C41 C46 178.1(2) . . . . ?
C37 C38 C39 C40 -0.7(5) . . . . ?
C37 C38 C39 C42 -179.5(3) . . . . ?
C38 C39 C40 C41 -0.4(5) . . . . ?
C38 C39 C42 C43 74.5(4) . . . . ?
C38 C39 C42 C44 -42.5(5) . . . . ?
C38 C39 C42 C45 -170.6(4) . . . . ?
C39 C40 C41 N12 1.5(5) . . . . ?
C39 C40 C41 C46 -178.0(3) . . . . ?
C40 C39 C42 C43 -104.2(4) . . . . ?
C40 C39 C42 C44 138.9(4) . . . . ?
C40 C39 C42 C45 10.7(6) . . . . ?
C40 C41 C46 N13 176.7(3) . . . . ?
C40 C41 C46 C47 -2.8(5) . . . . ?
C41 N12 C37 C38 0.3(4) . . . . ?
C41 C46 C47 C48 178.0(3) . . . . ?
C42 C39 C40 C41 178.3(3) . . . . ?
N13 C46 C47 C48 -1.5(4) . . . . ?
C46 N13 C50 C49 2.3(4) . . . . ?
C46 C47 C48 C49 0.7(4) . . . . ?
C46 C47 C48 C51 177.2(3) . . . . ?
C47 C48 C49 C50 1.5(4) . . . . ?
C47 C48 C51 C52 36.9(4) . . . . ?
C47 C48 C51 C53 -81.3(4) . . . . ?
C47 C48 C51 C54 160.7(3) . . . . ?
C48 C49 C50 N13 -3.1(4) . . . . ?
C49 C48 C51 C52 -146.8(3) . . . . ?
C49 C48 C51 C53 95.1(4) . . . . ?
C49 C48 C51 C54 -22.9(4) . . . . ?
C50 N13 C46 C41 -179.6(2) . . . . ?
C50 N13 C46 C47 0.0(4) . . . . ?
C51 C48 C49 C50 -175.0(3) . . . . ?
Fe2 N17 N18 C58 178.9(2) . . . . ?
Fe2 N17 N18 B2 0.0(3) . . . . ?
Fe2 N17 C60 C59 -178.9(2) . . . . ?
Fe2 N17 C60 C61 -0.2(5) . . . . ?
Fe2 N19 N20 C63 -174.6(2) . . . . ?
Fe2 N19 N20 B2 4.9(3) . . . . ?
Fe2 N19 C65 C64 173.9(2) . . . . ?
Fe2 N19 C65 C66 -5.6(5) . . . . ?
Fe2 N21 N22 C68 177.36(19) . . . . ?
Fe2 N21 N22 B2 -2.6(3) . . . . ?
Fe2 N21 C70 C69 -176.8(2) . . . . ?
Fe2 N21 C70 C71 3.5(5) . . . . ?
N17 N18 C58 C59 0.3(4) . . . . ?
N17 N18 C58 C62 -176.9(3) . . . . ?
N17 N18 B2 N20 -58.6(3) . . . . ?
N17 N18 B2 N22 58.0(3) . . . . ?
N18 N17 C60 C59 -0.2(4) . . . . ?
N18 N17 C60 C61 178.5(3) . . . . ?
N18 C58 C59 C60 -0.4(4) . . . . ?
C58 N18 B2 N20 122.8(3) . . . . ?
C58 N18 B2 N22 -120.6(3) . . . . ?
C58 C59 C60 N17 0.4(4) . . . . ?
C58 C59 C60 C61 -178.2(4) . . . . ?
C60 N17 N18 C58 0.0(3) . . . . ?
C60 N17 N18 B2 -178.9(3) . . . . ?
C62 C58 C59 C60 176.5(4) . . . . ?
N19 N20 C63 C64 -1.3(4) . . . . ?
N19 N20 C63 C67 175.3(3) . . . . ?
N19 N20 B2 N18 54.7(3) . . . . ?
N19 N20 B2 N22 -62.8(3) . . . . ?
N20 N19 C65 C64 -0.7(3) . . . . ?
N20 N19 C65 C66 179.8(3) . . . . ?
N20 C63 C64 C65 0.8(4) . . . . ?
C63 N20 B2 N18 -125.9(3) . . . . ?
C63 N20 B2 N22 116.6(3) . . . . ?
C63 C64 C65 N19 0.0(4) . . . . ?
C63 C64 C65 C66 179.5(3) . . . . ?
C65 N19 N20 C63 1.2(3) . . . . ?
C65 N19 N20 B2 -179.3(3) . . . . ?
C67 C63 C64 C65 -175.4(3) . . . . ?
N21 N22 C68 C69 0.4(3) . . . . ?
N21 N22 C68 C72 179.5(3) . . . . ?
N21 N22 B2 N18 -55.8(3) . . . . ?
N21 N22 B2 N20 61.5(3) . . . . ?
N22 N21 C70 C69 0.9(3) . . . . ?
N22 N21 C70 C71 -178.8(3) . . . . ?
N22 C68 C69 C70 0.2(4) . . . . ?
C68 N22 B2 N18 124.2(3) . . . . ?
C68 N22 B2 N20 -118.5(3) . . . . ?
C68 C69 C70 N21 -0.7(4) . . . . ?
C68 C69 C70 C71 179.0(3) . . . . ?
C70 N21 N22 C68 -0.8(3) . . . . ?
C70 N21 N22 B2 179.2(2) . . . . ?
C72 C68 C69 C70 -178.9(3) . . . . ?
B2 N18 C58 C59 179.0(3) . . . . ?
B2 N18 C58 C62 1.9(5) . . . . ?
B2 N20 C63 C64 179.3(3) . . . . ?
B2 N20 C63 C67 -4.1(5) . . . . ?
B2 N22 C68 C69 -179.6(3) . . . . ?
B2 N22 C68 C72 -0.5(5) . . . . ?
O1 C77 N23 C73 -0.9(6) . . . . ?
O1 C77 N23 C78 176.8(4) . . . . ?
O2B C74B N24 C76B 174.7(17) . . . . ?
O2B C74B N24 C75 3.8(17) . . . . ?
O2A C76A N24 C75 175.3(13) . . . . ?
O2A C76A N24 C74A -4(3) . . . . ?
